data_7124195
loop_
_publ_author_name
'Mallah, Talal'
'Wang, Yiting'
'Lambert, Fran\,cois'
'Riviere, Eric'
'Guillot, R\'egis'
'Herrero, Christian'
'Tissot, Antoine'
'Halime, Zakaria'

_publ_section_title
;
 Electronic and spin delocalization in a switchable trinuclear
 triphenylene trisemiquinone bridged Ni3 complex
;
_journal_name_full 'Chemical Communications'
_journal_paper_doi 10.1039/C9CC05183J
_journal_year 2019
_chemical_formula_moiety 'C153 H108 B3 N18 Ni3 O6, 7(C3 H6 O)'
_chemical_formula_sum 'C174 H150 B3 N18 Ni3 O13'
_chemical_formula_weight 2909.67
_space_group_crystal_system triclinic
_space_group_IT_number 2
_space_group_name_Hall '-P 1'
_space_group_name_H-M_alt 'P -1'
_symmetry_space_group_name_Hall '-P 1'
_symmetry_space_group_name_H-M 'P -1'
_atom_sites_solution_hydrogens geom
_audit_creation_method SHELXL-2018/3
_audit_update_record
;
2019-06-27 deposited with the CCDC.    2019-09-16 downloaded from the CCDC.
;
_cell_angle_alpha 94.408(4)
_cell_angle_beta 101.051(4)
_cell_angle_gamma 101.473(4)
_cell_formula_units_Z 2
_cell_length_a 14.2552(18)
_cell_length_b 17.287(2)
_cell_length_c 32.407(4)
_cell_measurement_reflns_used 9306
_cell_measurement_temperature 100(1)
_cell_measurement_theta_max 22.71
_cell_measurement_theta_min 2.40
_cell_volume 7626.3(16)
_computing_cell_refinement 'Bruker SAINT'
_computing_data_collection 'Bruker APEX3'
_computing_data_reduction 'Bruker SAINT'
_computing_structure_refinement 'SHELXL-2018/3 (Sheldrick, 2018)'
_computing_structure_solution 'SHELXS-97 (Sheldrick 2008)'
_diffrn_ambient_temperature 100(1)
_diffrn_measured_fraction_theta_full 0.999
_diffrn_measured_fraction_theta_max 0.984
_diffrn_measurement_device_type 'Bruker VENTURE PHOTON100 CMOS'
_diffrn_measurement_method '\f and \w scans'
_diffrn_radiation_probe x-ray
_diffrn_radiation_type MoK\a
_diffrn_radiation_wavelength 0.71073
_diffrn_reflns_av_R_equivalents 0.3232
_diffrn_reflns_av_unetI/netI 0.4473
_diffrn_reflns_Laue_measured_fraction_full 0.999
_diffrn_reflns_Laue_measured_fraction_max 0.984
_diffrn_reflns_limit_h_max 20
_diffrn_reflns_limit_h_min -20
_diffrn_reflns_limit_k_max 24
_diffrn_reflns_limit_k_min -24
_diffrn_reflns_limit_l_max 46
_diffrn_reflns_limit_l_min -46
_diffrn_reflns_number 217860
_diffrn_reflns_point_group_measured_fraction_full 0.999
_diffrn_reflns_point_group_measured_fraction_max 0.984
_diffrn_reflns_theta_full 25.000
_diffrn_reflns_theta_max 30.951
_diffrn_reflns_theta_min 2.156
_exptl_absorpt_coefficient_mu 0.435
_exptl_absorpt_correction_T_max 0.9461
_exptl_absorpt_correction_T_min 0.7648
_exptl_absorpt_correction_type multi-scan
_exptl_absorpt_process_details 'apex3 Bruker'
_exptl_crystal_colour black
_exptl_crystal_density_diffrn 1.267
_exptl_crystal_description block
_exptl_crystal_F_000 3046
_exptl_crystal_size_max 0.100
_exptl_crystal_size_mid 0.095
_exptl_crystal_size_min 0.035
_refine_diff_density_max 1.483
_refine_diff_density_min -1.004
_refine_diff_density_rms 0.121
_refine_ls_extinction_method none
_refine_ls_goodness_of_fit_ref 1.015
_refine_ls_hydrogen_treatment constr
_refine_ls_matrix_type full
_refine_ls_number_parameters 1856
_refine_ls_number_reflns 47603
_refine_ls_number_restraints 0
_refine_ls_restrained_S_all 1.015
_refine_ls_R_factor_all 0.3463
_refine_ls_R_factor_gt 0.1390
_refine_ls_shift/su_max 0.247
_refine_ls_shift/su_mean 0.003
_refine_ls_structure_factor_coef Fsqd
_refine_ls_weighting_details 'w=1/[\s^2^(Fo^2^)+(0.1015P)^2^+35.8419P] where P=(Fo^2^+2Fc^2^)/3'
_refine_ls_weighting_scheme calc
_refine_ls_wR_factor_gt 0.2658
_refine_ls_wR_factor_ref 0.3393
_reflns_Friedel_coverage 0.000
_reflns_number_gt 16901
_reflns_number_total 47603
_reflns_threshold_expression 'I > 2\s(I)'
_cod_data_source_file c9cc05183j2.cif
_cod_data_source_block RX
_cod_original_cell_volume 7626.4(17)
_cod_database_code 7124195
_shelx_space_group_comment
;
The symmetry employed for this shelxl refinement is uniquely defined
by the following loop, which should always be used as a source of
symmetry information in preference to the above space-group names.
They are only intended as comments.
;
_shelx_estimated_absorpt_t_min 0.961
_shelx_estimated_absorpt_t_max 0.986

loop_
_space_group_symop_operation_xyz
'x, y, z'
'-x, -y, -z'

loop_
_atom_site_label
_atom_site_type_symbol
_atom_site_fract_x
_atom_site_fract_y
_atom_site_fract_z
_atom_site_U_iso_or_equiv
_atom_site_adp_type
_atom_site_occupancy
_atom_site_site_symmetry_order
_atom_site_calc_flag
_atom_site_refinement_flags_posn
_atom_site_refinement_flags_adp
_atom_site_refinement_flags_occupancy
_atom_site_disorder_assembly
_atom_site_disorder_group
C1 C 0.7639(4) 0.6796(3) 0.2144(2) 0.0160(13) Uani 1 1 d . . . . .
C2 C 0.7137(5) 0.6748(4) 0.1738(2) 0.0214(15) Uani 1 1 d . . . . .
H0S H 0.729075 0.641724 0.152413 0.026 Uiso 1 1 calc R U . . .
C3 C 0.6390(4) 0.7177(3) 0.1621(2) 0.0145(13) Uani 1 1 d . . . . .
C4 C 0.6153(5) 0.7671(4) 0.1960(2) 0.0207(14) Uani 1 1 d . . . . .
C5 C 0.6624(5) 0.7670(4) 0.2372(2) 0.0235(15) Uani 1 1 d . . . . .
H01W H 0.643916 0.796140 0.259236 0.028 Uiso 1 1 calc R U . . .
C6 C 0.7364(5) 0.7255(4) 0.2478(2) 0.0218(15) Uani 1 1 d . . . . .
C7 C 0.7833(5) 0.7250(4) 0.2913(2) 0.0299(18) Uani 1 1 d . . . . .
C8 C 0.7572(6) 0.7663(5) 0.3239(2) 0.046(2) Uani 1 1 d . . . . .
H8 H 0.710971 0.798603 0.317295 0.055 Uiso 1 1 calc R U . . .
C9 C 0.7970(7) 0.7618(5) 0.3666(3) 0.051(2) Uani 1 1 d . . . . .
C10 C 0.8641(6) 0.7090(5) 0.3765(2) 0.040(2) Uani 1 1 d . . . . .
C11 C 0.8968(5) 0.6746(4) 0.3431(2) 0.0301(18) Uani 1 1 d . . . . .
H02U H 0.946467 0.645340 0.349441 0.036 Uiso 1 1 calc R U . . .
C12 C 0.8604(5) 0.6812(4) 0.3014(2) 0.0230(15) Uani 1 1 d . . . . .
C13 C 0.8957(5) 0.6444(4) 0.2678(2) 0.0222(15) Uani 1 1 d . . . . .
C14 C 0.9787(5) 0.6113(4) 0.2769(2) 0.0233(15) Uani 1 1 d . . . . .
H02C H 1.014607 0.617273 0.305337 0.028 Uiso 1 1 calc R U . . .
C15 C 1.0095(5) 0.5700(4) 0.2454(2) 0.0233(15) Uani 1 1 d . . . . .
C16 C 0.9577(5) 0.5638(4) 0.2018(2) 0.0217(15) Uani 1 1 d . . . . .
C17 C 0.8791(5) 0.6024(4) 0.1927(2) 0.0243(15) Uani 1 1 d . . . . .
H029 H 0.846968 0.601323 0.164061 0.029 Uiso 1 1 calc R U . . .
C18 C 0.8475(5) 0.6417(4) 0.2245(2) 0.0209(15) Uani 1 1 d . . . . .
C19 C 0.7484(5) 0.8693(5) 0.1251(3) 0.041(2) Uani 1 1 d . . . . .
H03H H 0.709550 0.897978 0.138267 0.050 Uiso 1 1 calc R U . . .
C20 C 0.8328(7) 0.8532(6) 0.1495(4) 0.075(4) Uani 1 1 d . . . . .
H04T H 0.851594 0.870727 0.179008 0.090 Uiso 1 1 calc R U . . .
C21 C 0.8883(8) 0.8116(7) 0.1300(6) 0.094(5) Uani 1 1 d . . . . .
H04J H 0.944826 0.799277 0.146489 0.113 Uiso 1 1 calc R U . . .
C22 C 0.8647(8) 0.7881(7) 0.0886(6) 0.094(5) Uani 1 1 d . . . . .
H04V H 0.905166 0.760168 0.075989 0.113 Uiso 1 1 calc R U . . .
C23 C 0.7802(6) 0.8042(5) 0.0631(4) 0.062(3) Uani 1 1 d . . . . .
H044 H 0.764232 0.788089 0.033424 0.075 Uiso 1 1 calc R U . . .
C24 C 0.7205(5) 0.8440(4) 0.0820(3) 0.0351(19) Uani 1 1 d . . . . .
C25 C 0.6277(5) 0.8522(4) 0.0563(2) 0.0244(16) Uani 1 1 d . . . . .
C26 C 0.6084(5) 0.8711(4) 0.0157(2) 0.0260(16) Uani 1 1 d . . . . .
H020 H 0.655377 0.887126 -0.000916 0.031 Uiso 1 1 calc R U . . .
C27 C 0.5087(5) 0.8626(3) 0.0032(2) 0.0194(14) Uani 1 1 d . . . . .
C28 C 0.4498(5) 0.8751(4) -0.0369(2) 0.0196(14) Uani 1 1 d . . . . .
C29 C 0.4776(5) 0.9440(4) -0.0548(2) 0.0229(15) Uani 1 1 d . . . . .
H02F H 0.534648 0.982246 -0.040813 0.027 Uiso 1 1 calc R U . . .
C30 C 0.4245(5) 0.9582(4) -0.0926(2) 0.0300(17) Uani 1 1 d . . . . .
H01D H 0.445206 1.005887 -0.104256 0.036 Uiso 1 1 calc R U . . .
C31 C 0.3423(6) 0.9044(4) -0.1134(2) 0.0322(17) Uani 1 1 d . . . . .
H02P H 0.305531 0.914522 -0.139386 0.039 Uiso 1 1 calc R U . . .
C32 C 0.3131(6) 0.8347(5) -0.0963(2) 0.0353(18) Uani 1 1 d . . . . .
H02W H 0.255709 0.796954 -0.110372 0.042 Uiso 1 1 calc R U . . .
C33 C 0.3667(5) 0.8202(4) -0.0592(2) 0.0288(17) Uani 1 1 d . . . . .
H02Q H 0.346983 0.771449 -0.048325 0.035 Uiso 1 1 calc R U . . .
C34 C 0.4165(5) 0.6254(4) 0.1659(2) 0.0244(15) Uani 1 1 d . . . . .
H14 H 0.406878 0.677662 0.171569 0.029 Uiso 1 1 calc R U . . .
C35 C 0.4482(5) 0.5840(5) 0.1993(2) 0.0331(18) Uani 1 1 d . . . . .
H027 H 0.463473 0.608894 0.227685 0.040 Uiso 1 1 calc R U . . .
C36 C 0.4572(5) 0.5073(5) 0.1908(2) 0.0363(19) Uani 1 1 d . . . . .
H02G H 0.475683 0.478032 0.213557 0.044 Uiso 1 1 calc R U . . .
C37 C 0.4399(5) 0.4725(5) 0.1502(3) 0.0351(19) Uani 1 1 d . . . . .
H032 H 0.448316 0.419768 0.144705 0.042 Uiso 1 1 calc R U . . .
C38 C 0.4102(5) 0.5136(4) 0.1168(2) 0.0262(16) Uani 1 1 d . . . . .
H01V H 0.397495 0.488833 0.088501 0.031 Uiso 1 1 calc R U . . .
C39 C 0.3990(4) 0.5902(4) 0.1245(2) 0.0204(14) Uani 1 1 d . . . . .
C40 C 0.3627(4) 0.6330(4) 0.0884(2) 0.0175(14) Uani 1 1 d . . . . .
C41 C 0.2961(4) 0.6014(4) 0.05083(19) 0.0180(14) Uani 1 1 d . . . . .
H01X H 0.266910 0.546850 0.041839 0.022 Uiso 1 1 calc R U . . .
C42 C 0.2808(4) 0.6644(4) 0.02935(19) 0.0163(13) Uani 1 1 d . . . . .
C43 C 0.2138(4) 0.6642(3) -0.01083(19) 0.0163(13) Uani 1 1 d . . . . .
C44 C 0.2043(5) 0.6035(4) -0.0437(2) 0.0274(16) Uani 1 1 d . . . . .
H01L H 0.241969 0.564143 -0.039496 0.033 Uiso 1 1 calc R U . . .
C45 C 0.1417(5) 0.6004(4) -0.0817(2) 0.0335(18) Uani 1 1 d . . . . .
H02S H 0.136374 0.559074 -0.103713 0.040 Uiso 1 1 calc R U . . .
C46 C 0.0858(5) 0.6575(5) -0.0883(2) 0.0348(18) Uani 1 1 d . . . . .
H02L H 0.042923 0.655635 -0.114897 0.042 Uiso 1 1 calc R U . . .
C47 C 0.0927(5) 0.7162(4) -0.0564(2) 0.0299(17) Uani 1 1 d . . . . .
H01C H 0.054408 0.755057 -0.061092 0.036 Uiso 1 1 calc R U . . .
C48 C 0.1543(4) 0.7200(4) -0.0176(2) 0.0218(15) Uani 1 1 d . . . . .
H01I H 0.156565 0.760062 0.004572 0.026 Uiso 1 1 calc R U . . .
C49 C 0.5193(5) 0.9740(4) 0.2081(2) 0.0317(18) Uani 1 1 d . . . . .
H02J H 0.559681 0.987930 0.188438 0.038 Uiso 1 1 calc R U . . .
C50 C 0.5588(6) 0.9925(5) 0.2514(3) 0.042(2) Uani 1 1 d . . . . .
H040 H 0.625436 1.019072 0.261336 0.050 Uiso 1 1 calc R U . . .
C51 C 0.4998(8) 0.9716(5) 0.2795(3) 0.051(2) Uani 1 1 d . . . . .
H03L H 0.526400 0.982842 0.309120 0.061 Uiso 1 1 calc R U . . .
C52 C 0.4055(7) 0.9355(5) 0.2657(3) 0.048(2) Uani 1 1 d . . . . .
H03T H 0.365720 0.922286 0.285670 0.057 Uiso 1 1 calc R U . . .
C53 C 0.3644(6) 0.9170(4) 0.2223(2) 0.0348(18) Uani 1 1 d . . . . .
H033 H 0.297167 0.891748 0.212869 0.042 Uiso 1 1 calc R U . . .
C54 C 0.4221(5) 0.9356(4) 0.1933(2) 0.0250(16) Uani 1 1 d . . . . .
C55 C 0.3783(5) 0.9190(4) 0.1479(2) 0.0202(15) Uani 1 1 d . . . . .
C56 C 0.2977(5) 0.9441(4) 0.1264(2) 0.0226(15) Uani 1 1 d . . . . .
H01O H 0.259248 0.975043 0.138415 0.027 Uiso 1 1 calc R U . . .
C57 C 0.2845(4) 0.9157(3) 0.0846(2) 0.0163(13) Uani 1 1 d . . . . .
C58 C 0.2098(5) 0.9238(3) 0.0477(2) 0.0174(14) Uani 1 1 d . . . . .
C59 C 0.2327(5) 0.9469(4) 0.0099(2) 0.0209(14) Uani 1 1 d . . . . .
H01G H 0.299264 0.960734 0.007572 0.025 Uiso 1 1 calc R U . . .
C60 C 0.1603(5) 0.9495(4) -0.0238(2) 0.0273(16) Uani 1 1 d . . . . .
H02I H 0.177025 0.964588 -0.049454 0.033 Uiso 1 1 calc R U . . .
C61 C 0.0629(6) 0.9308(4) -0.0213(2) 0.0334(18) Uani 1 1 d . . . . .
H039 H 0.013042 0.932740 -0.045021 0.040 Uiso 1 1 calc R U . . .
C62 C 0.0387(5) 0.9093(4) 0.0162(3) 0.0316(18) Uani 1 1 d . . . . .
H01R H -0.028071 0.896529 0.018248 0.038 Uiso 1 1 calc R U . . .
C63 C 0.1116(5) 0.9061(4) 0.0508(2) 0.0243(16) Uani 1 1 d . . . . .
H01Q H 0.094760 0.891951 0.076652 0.029 Uiso 1 1 calc R U . . .
C64 C 0.8364(6) 0.6675(5) 0.6186(2) 0.0367(19) Uani 1 1 d . . . . .
H02H H 0.786972 0.648967 0.593763 0.044 Uiso 1 1 calc R U . . .
C65 C 0.8168(8) 0.6535(5) 0.6579(3) 0.053(3) Uani 1 1 d . . . . .
H03R H 0.753922 0.624982 0.659953 0.064 Uiso 1 1 calc R U . . .
C66 C 0.8888(9) 0.6810(6) 0.6942(3) 0.067(3) Uani 1 1 d . . . . .
H04E H 0.874874 0.672302 0.721248 0.080 Uiso 1 1 calc R U . . .
C67 C 0.9808(9) 0.7210(6) 0.6911(3) 0.060(3) Uani 1 1 d . . . . .
H047 H 1.030996 0.738677 0.715836 0.072 Uiso 1 1 calc R U . . .
C68 C 0.9990(7) 0.7348(5) 0.6519(3) 0.049(2) Uani 1 1 d . . . . .
H03P H 1.061816 0.763165 0.649639 0.059 Uiso 1 1 calc R U . . .
C69 C 0.9273(6) 0.7082(5) 0.6157(2) 0.0339(18) Uani 1 1 d . . . . .
C70 C 0.9506(6) 0.7246(5) 0.5737(2) 0.0357(18) Uani 1 1 d . . . . .
C71 C 1.0346(6) 0.7196(5) 0.5596(3) 0.046(2) Uani 1 1 d . . . . .
H03N H 1.090709 0.704505 0.574852 0.055 Uiso 1 1 calc R U . . .
C72 C 1.0214(6) 0.7411(5) 0.5186(3) 0.044(2) Uani 1 1 d . . . . .
C73A C 1.0875(16) 0.7505(16) 0.4903(8) 0.095(3) Uani 0.657(9) 1 d . . P A 1
C74A C 1.0841(16) 0.8073(14) 0.4635(7) 0.095(3) Uani 0.657(9) 1 d . . P A 1
H74A H 1.042016 0.842878 0.466001 0.114 Uiso 0.657(9) 1 calc R U P A 1
C75A C 1.1408(15) 0.8157(13) 0.4319(6) 0.095(3) Uani 0.657(9) 1 d . . P A 1
H75A H 1.141486 0.858176 0.414926 0.114 Uiso 0.657(9) 1 calc R U P A 1
C77A C 1.1821(14) 0.6980(12) 0.4451(6) 0.095(3) Uani 0.657(9) 1 d . . P A 1
H77A H 1.213020 0.655834 0.439032 0.114 Uiso 0.657(9) 1 calc R U P A 1
C76A C 1.1946(14) 0.7591(12) 0.4271(6) 0.095(3) Uani 0.657(9) 1 d . . P A 1
H76A H 1.241767 0.766720 0.409846 0.114 Uiso 0.657(9) 1 calc R U P A 1
C78A C 1.1232(14) 0.6927(12) 0.4738(6) 0.095(3) Uani 0.657(9) 1 d . . P A 1
H78A H 1.105639 0.642026 0.483051 0.114 Uiso 0.657(9) 1 calc R U P A 1
C79 C 0.5732(7) 0.7372(6) 0.5710(3) 0.057(3) Uani 1 1 d . . . . .
H042 H 0.591366 0.786700 0.560651 0.069 Uiso 1 1 calc R U . . .
C80 C 0.5334(8) 0.7347(8) 0.6064(3) 0.080(4) Uani 1 1 d . . . . .
H04W H 0.524194 0.782291 0.620223 0.096 Uiso 1 1 calc R U . . .
C81 C 0.5067(8) 0.6635(9) 0.6220(4) 0.092(4) Uani 1 1 d . . . . .
H054 H 0.477434 0.662219 0.646040 0.111 Uiso 1 1 calc R U . . .
C82 C 0.5220(9) 0.5935(9) 0.6031(4) 0.099(5) Uani 1 1 d . . . . .
H051 H 0.505597 0.544655 0.614399 0.119 Uiso 1 1 calc R U . . .
C83 C 0.5624(7) 0.5968(7) 0.5670(3) 0.070(3) Uani 1 1 d . . . . .
H04I H 0.573110 0.549425 0.553612 0.084 Uiso 1 1 calc R U . . .
C84 C 0.5874(6) 0.6689(6) 0.5501(3) 0.050(2) Uani 1 1 d . . . . .
C85 C 0.6260(6) 0.6700(5) 0.5108(2) 0.040(2) Uani 1 1 d . . . . .
C86 C 0.5827(6) 0.6265(6) 0.4715(3) 0.055(3) Uani 1 1 d . . . . .
H04D H 0.520906 0.590334 0.464040 0.066 Uiso 1 1 calc R U . . .
C87 C 0.6485(6) 0.6468(6) 0.4455(3) 0.048(2) Uani 1 1 d . . . . .
C88 C 0.6373(6) 0.6161(7) 0.4006(3) 0.059(3) Uani 1 1 d . . . . .
C89 C 0.5667(8) 0.6317(9) 0.3702(3) 0.096(5) Uani 1 1 d . . . . .
H056 H 0.524956 0.664049 0.378094 0.115 Uiso 1 1 calc R U . . .
C90 C 0.5529(9) 0.6031(12) 0.3286(4) 0.137(7) Uani 1 1 d . . . . .
H05G H 0.502259 0.615257 0.308212 0.164 Uiso 1 1 calc R U . . .
C91 C 0.6116(10) 0.5577(11) 0.3168(4) 0.132(7) Uani 1 1 d . . . . .
H050 H 0.602706 0.538027 0.287790 0.158 Uiso 1 1 calc R U . . .
C92 C 0.6857(9) 0.5390(8) 0.3469(4) 0.097(5) Uani 1 1 d . . . . .
H04Z H 0.727599 0.507571 0.338141 0.117 Uiso 1 1 calc R U . . .
C93 C 0.6981(8) 0.5663(7) 0.3894(3) 0.078(3) Uani 1 1 d . . . . .
H04X H 0.746044 0.551942 0.410294 0.093 Uiso 1 1 calc R U . . .
C94 C 0.7022(8) 0.9738(5) 0.6001(3) 0.059(3) Uani 1 1 d . . . . .
H049 H 0.665260 0.994412 0.577625 0.070 Uiso 1 1 calc R U . . .
C95 C 0.6869(8) 0.9874(6) 0.6406(3) 0.064(3) Uani 1 1 d . . . . .
H04U H 0.639980 1.016962 0.645774 0.077 Uiso 1 1 calc R U . . .
C96 C 0.7393(9) 0.9583(6) 0.6730(3) 0.070(3) Uani 1 1 d . . . . .
H04L H 0.731632 0.969606 0.701110 0.084 Uiso 1 1 calc R U . . .
C97 C 0.8031(8) 0.9127(6) 0.6649(3) 0.060(3) Uani 1 1 d . . . . .
H04H H 0.835853 0.889159 0.687302 0.072 Uiso 1 1 calc R U . . .
C98 C 0.8210(7) 0.9002(5) 0.6247(3) 0.050(2) Uani 1 1 d . . . . .
H045 H 0.868180 0.870534 0.620113 0.060 Uiso 1 1 calc R U . . .
C99 C 0.7707(7) 0.9306(4) 0.5914(3) 0.044(2) Uani 1 1 d . . . . .
C100 C 0.7856(8) 0.9227(5) 0.5477(3) 0.057(3) Uani 1 1 d . . . . .
C101 C 0.7903(9) 0.9783(5) 0.5202(3) 0.069(3) Uani 1 1 d . . . . .
H04K H 0.781449 1.031023 0.524957 0.082 Uiso 1 1 calc R U . . .
C102 C 0.8103(10) 0.9433(6) 0.4837(3) 0.082(4) Uani 1 1 d . . . . .
C10A C 0.8406(11) 0.9845(7) 0.4485(4) 0.118(3) Uani 0.690(8) 1 d G . P B 1
C11A C 0.7876(9) 1.0386(7) 0.4322(4) 0.118(3) Uani 0.690(8) 1 d G . P B 1
H11A H 0.734523 1.048838 0.443949 0.142 Uiso 0.690(8) 1 calc R U P B 1
C12A C 0.8121(10) 1.0777(7) 0.3985(4) 0.118(3) Uani 0.690(8) 1 d G . P B 1
H12A H 0.775802 1.114631 0.387327 0.142 Uiso 0.690(8) 1 calc R U P B 1
C13A C 0.8897(11) 1.0627(7) 0.3813(3) 0.118(3) Uani 0.690(8) 1 d G . P B 1
H13A H 0.906426 1.089380 0.358287 0.142 Uiso 0.690(8) 1 calc R U P B 1
C14A C 0.9427(9) 1.0086(7) 0.3977(4) 0.118(3) Uani 0.690(8) 1 d G . P B 1
H14A H 0.995774 0.998338 0.385870 0.142 Uiso 0.690(8) 1 calc R U P B 1
C15A C 0.9182(10) 0.9695(7) 0.4313(4) 0.118(3) Uani 0.690(8) 1 d G . P B 1
H15A H 0.954497 0.932544 0.442492 0.142 Uiso 0.690(8) 1 calc R U P B 1
C10B C 0.806(2) 0.9774(15) 0.4394(7) 0.118(3) Uani 0.310(8) 1 d G . P B 2
C11B C 0.745(2) 0.9386(12) 0.4017(9) 0.118(3) Uani 0.310(8) 1 d G . P B 2
H11B H 0.701369 0.889093 0.401517 0.142 Uiso 0.310(8) 1 calc R U P B 2
C12B C 0.747(2) 0.9724(15) 0.3642(7) 0.118(3) Uani 0.310(8) 1 d G . P B 2
H12B H 0.705233 0.945967 0.338463 0.142 Uiso 0.310(8) 1 calc R U P B 2
C13B C 0.810(2) 1.0449(15) 0.3645(7) 0.118(3) Uani 0.310(8) 1 d G . P B 2
H13B H 0.811859 1.068028 0.338853 0.142 Uiso 0.310(8) 1 calc R U P B 2
C14B C 0.871(2) 1.0837(13) 0.4021(9) 0.118(3) Uani 0.310(8) 1 d G . P B 2
H14B H 0.914619 1.133216 0.402297 0.142 Uiso 0.310(8) 1 calc R U P B 2
C15B C 0.869(2) 1.0499(16) 0.4396(7) 0.118(3) Uani 0.310(8) 1 d G . P B 2
H15B H 0.910755 1.076346 0.465351 0.142 Uiso 0.310(8) 1 calc R U P B 2
C110 C 1.1377(6) 0.6864(4) 0.1192(3) 0.039(2) Uani 1 1 d . . . . .
H02O H 1.168678 0.732546 0.138628 0.046 Uiso 1 1 calc R U . . .
C111 C 1.0761(6) 0.6921(5) 0.0814(3) 0.045(2) Uani 1 1 d . . . . .
H02Y H 1.064254 0.742535 0.075238 0.055 Uiso 1 1 calc R U . . .
C112 C 1.0321(6) 0.6263(5) 0.0529(3) 0.040(2) Uani 1 1 d . . . . .
H034 H 0.989934 0.631083 0.027126 0.048 Uiso 1 1 calc R U . . .
C113 C 1.0493(5) 0.5532(4) 0.0617(2) 0.0286(17) Uani 1 1 d . . . . .
H02X H 1.019613 0.507547 0.041847 0.034 Uiso 1 1 calc R U . . .
C114 C 1.1091(5) 0.5459(4) 0.0992(2) 0.0215(15) Uani 1 1 d . . . . .
C115 C 1.1323(4) 0.4682(4) 0.1076(2) 0.0172(13) Uani 1 1 d . . . . .
C116 C 1.1599(4) 0.4141(3) 0.0801(2) 0.0166(13) Uani 1 1 d . . . . .
H023 H 1.165035 0.418562 0.051554 0.020 Uiso 1 1 calc R U . . .
C117 C 1.1780(4) 0.3530(4) 0.1035(2) 0.0178(14) Uani 1 1 d . . . . .
C118 C 1.2147(5) 0.2814(4) 0.09245(19) 0.0191(14) Uani 1 1 d . . . . .
C119 C 1.3040(5) 0.2905(4) 0.0793(2) 0.0255(16) Uani 1 1 d . . . . .
H02B H 1.337473 0.341289 0.074711 0.031 Uiso 1 1 calc R U . . .
C120 C 1.3427(5) 0.2235(4) 0.0731(2) 0.0361(19) Uani 1 1 d . . . . .
H02Z H 1.403690 0.229260 0.064691 0.043 Uiso 1 1 calc R U . . .
C121 C 1.2941(6) 0.1492(4) 0.0790(2) 0.0334(18) Uani 1 1 d . . . . .
H03J H 1.322781 0.104583 0.075776 0.040 Uiso 1 1 calc R U . . .
C122 C 1.2035(5) 0.1400(4) 0.0896(2) 0.0245(15) Uani 1 1 d . . . . .
H02K H 1.168705 0.088593 0.092649 0.029 Uiso 1 1 calc R U . . .
C123 C 1.1631(5) 0.2055(3) 0.0959(2) 0.0198(14) Uani 1 1 d . . . . .
H01A H 1.100102 0.198705 0.102557 0.024 Uiso 1 1 calc R U . . .
C124 C 0.8605(5) 0.4103(4) 0.2461(2) 0.0302(17) Uani 1 1 d . . . . .
H037 H 0.916981 0.413697 0.267749 0.036 Uiso 1 1 calc R U . . .
C125 C 0.7869(6) 0.4481(5) 0.2537(3) 0.042(2) Uani 1 1 d . . . . .
H03A H 0.792538 0.476732 0.280566 0.051 Uiso 1 1 calc R U . . .
C126 C 0.7056(6) 0.4439(5) 0.2220(3) 0.053(3) Uani 1 1 d . . . . .
H03Y H 0.654671 0.468669 0.227293 0.064 Uiso 1 1 calc R U . . .
C127 C 0.6980(6) 0.4042(5) 0.1829(3) 0.053(2) Uani 1 1 d . . . . .
H046 H 0.643259 0.403364 0.160826 0.063 Uiso 1 1 calc R U . . .
C128 C 0.7710(6) 0.3647(5) 0.1756(3) 0.041(2) Uani 1 1 d . . . . .
H031 H 0.764734 0.335518 0.148804 0.049 Uiso 1 1 calc R U . . .
C129 C 0.8515(5) 0.3679(4) 0.2071(2) 0.0233(15) Uani 1 1 d . . . . .
C130 C 0.9277(5) 0.3246(4) 0.1990(2) 0.0227(15) Uani 1 1 d . . . . .
C131 C 0.9165(5) 0.2426(4) 0.1903(2) 0.0250(15) Uani 1 1 d . . . . .
H028 H 0.858222 0.203184 0.187754 0.030 Uiso 1 1 calc R U . . .
C132 C 1.0066(5) 0.2304(4) 0.1862(2) 0.0211(15) Uani 1 1 d . . . . .
C133 C 1.0342(5) 0.1528(4) 0.1784(2) 0.0221(15) Uani 1 1 d . . . . .
C134 C 0.9733(5) 0.0955(4) 0.1478(2) 0.0276(16) Uani 1 1 d . . . . .
H024 H 0.916076 0.106927 0.131312 0.033 Uiso 1 1 calc R U . . .
C135 C 0.9946(6) 0.0217(4) 0.1407(2) 0.0326(18) Uani 1 1 d . . . . .
H035 H 0.952851 -0.017052 0.119087 0.039 Uiso 1 1 calc R U . . .
C136 C 1.0759(6) 0.0044(4) 0.1648(2) 0.0337(19) Uani 1 1 d . . . . .
H02V H 1.089553 -0.046841 0.160603 0.040 Uiso 1 1 calc R U . . .
C137 C 1.1377(6) 0.0613(4) 0.1951(2) 0.0345(19) Uani 1 1 d . . . . .
H02T H 1.194633 0.049421 0.211587 0.041 Uiso 1 1 calc R U . . .
C138 C 1.1175(6) 0.1366(4) 0.2018(2) 0.0306(17) Uani 1 1 d . . . . .
H026 H 1.160967 0.176177 0.222473 0.037 Uiso 1 1 calc R U . . .
C139 C 1.2904(5) 0.6242(4) 0.2671(3) 0.0339(18) Uani 1 1 d . . . . .
H02D H 1.282225 0.617035 0.237120 0.041 Uiso 1 1 calc R U . . .
C140 C 1.3003(6) 0.6991(5) 0.2880(3) 0.049(2) Uani 1 1 d . . . . .
H03I H 1.298323 0.743140 0.272301 0.059 Uiso 1 1 calc R U . . .
C141 C 1.3127(8) 0.7107(6) 0.3311(3) 0.066(3) Uani 1 1 d . . . . .
H04F H 1.320922 0.762513 0.345326 0.079 Uiso 1 1 calc R U . . .
C142 C 1.3133(7) 0.6458(6) 0.3540(3) 0.056(3) Uani 1 1 d . . . . .
H04G H 1.319646 0.653064 0.383824 0.067 Uiso 1 1 calc R U . . .
C143 C 1.3046(6) 0.5707(5) 0.3334(2) 0.040(2) Uani 1 1 d . . . . .
H03M H 1.306900 0.526783 0.349188 0.048 Uiso 1 1 calc R U . . .
C144 C 1.2925(5) 0.5600(4) 0.2898(2) 0.0253(16) Uani 1 1 d . . . . .
C145 C 1.2874(5) 0.4805(4) 0.2675(2) 0.0207(15) Uani 1 1 d . . . . .
C146 C 1.3486(5) 0.4278(4) 0.2784(2) 0.0262(16) Uani 1 1 d . . . . .
H01K H 1.400380 0.434036 0.302538 0.031 Uiso 1 1 calc R U . . .
C147 C 1.3181(5) 0.3653(4) 0.2469(2) 0.0213(15) Uani 1 1 d . . . . .
C148 C 1.3565(5) 0.2917(4) 0.2418(2) 0.0223(15) Uani 1 1 d . . . . .
C149 C 1.3679(6) 0.2465(5) 0.2752(2) 0.0361(19) Uani 1 1 d . . . . .
H038 H 1.352174 0.263102 0.301153 0.043 Uiso 1 1 calc R U . . .
C150 C 1.4022(6) 0.1768(5) 0.2709(3) 0.050(2) Uani 1 1 d . . . . .
H03S H 1.411878 0.146893 0.294185 0.060 Uiso 1 1 calc R U . . .
C151 C 1.4218(7) 0.1517(5) 0.2327(3) 0.053(2) Uani 1 1 d . . . . .
H03Q H 1.441533 0.102646 0.229117 0.063 Uiso 1 1 calc R U . . .
C152 C 1.4132(6) 0.1970(5) 0.1996(3) 0.045(2) Uani 1 1 d . . . . .
H03D H 1.429091 0.180199 0.173732 0.054 Uiso 1 1 calc R U . . .
C153 C 1.3811(5) 0.2675(4) 0.2042(2) 0.0349(19) Uani 1 1 d . . . . .
H030 H 1.376006 0.299169 0.181539 0.042 Uiso 1 1 calc R U . . .
C200 C 0.9355(8) 0.0650(7) 0.2611(3) 0.082(4) Uani 1 1 d . . . . .
H04Q H 0.982873 0.040438 0.249680 0.122 Uiso 1 1 calc R U . . .
H04R H 0.943971 0.060640 0.291526 0.122 Uiso 1 1 calc R U . . .
H04S H 0.946330 0.121273 0.256635 0.122 Uiso 1 1 calc R U . . .
C201 C 0.8310(8) 0.0224(7) 0.2385(4) 0.069(3) Uani 1 1 d . . . . .
C202 C 0.7911(10) -0.0449(7) 0.2565(5) 0.113(5) Uani 1 1 d . . . . .
H20A H 0.773422 -0.027717 0.282944 0.170 Uiso 1 1 calc R U . . .
H20B H 0.839543 -0.077788 0.262330 0.170 Uiso 1 1 calc R U . . .
H20C H 0.732454 -0.075842 0.236672 0.170 Uiso 1 1 calc R U . . .
C203 C 0.6965(13) 0.2755(10) 0.3179(5) 0.153(7) Uani 1 1 d . . . . .
H015 H 0.748786 0.323526 0.322030 0.229 Uiso 1 1 calc R U . . .
H016 H 0.692871 0.255918 0.345234 0.229 Uiso 1 1 calc R U . . .
H017 H 0.633872 0.288039 0.305411 0.229 Uiso 1 1 calc R U . . .
C204 C 0.7183(9) 0.2124(8) 0.2885(5) 0.087(4) Uani 1 1 d . . . . .
C205 C 0.6892(8) 0.2105(7) 0.2444(5) 0.089(4) Uani 1 1 d . . . . .
H20D H 0.743372 0.239911 0.233366 0.134 Uiso 1 1 calc R U . . .
H20E H 0.632572 0.235006 0.237898 0.134 Uiso 1 1 calc R U . . .
H20F H 0.671376 0.155192 0.231153 0.134 Uiso 1 1 calc R U . . .
C206 C 0.4414(17) 0.1390(16) 0.6251(8) 0.272(17) Uani 1 1 d . . . . .
H99A H 0.466851 0.105755 0.645843 0.408 Uiso 1 1 calc R U . . .
H99B H 0.369911 0.121936 0.616985 0.408 Uiso 1 1 calc R U . . .
H99C H 0.459342 0.194671 0.637685 0.408 Uiso 1 1 calc R U . . .
C207 C 0.4898(11) 0.1295(11) 0.5819(8) 0.166(10) Uani 1 1 d . . . . .
C208 C 0.4557(12) 0.1703(14) 0.5471(6) 0.193(10) Uani 1 1 d . . . . .
H20G H 0.484634 0.227301 0.553901 0.290 Uiso 1 1 calc R U . . .
H20H H 0.384178 0.161682 0.541976 0.290 Uiso 1 1 calc R U . . .
H20I H 0.474993 0.149754 0.521711 0.290 Uiso 1 1 calc R U . . .
C209 C 0.8054(13) 0.5304(9) 0.5120(5) 0.112(5) Uani 1 1 d . . . . .
H20J H 0.843575 0.557576 0.539493 0.167 Uiso 1 1 calc R U . . .
H20K H 0.776796 0.568598 0.495594 0.167 Uiso 1 1 calc R U . . .
H20L H 0.848263 0.507838 0.496481 0.167 Uiso 1 1 calc R U . . .
C210 C 0.7314(13) 0.4702(12) 0.5180(6) 0.121(6) Uani 1 1 d . . . . .
C211 C 0.6893(14) 0.4115(16) 0.4776(7) 0.246(14) Uani 1 1 d . . . . .
H01B H 0.618818 0.408566 0.468942 0.369 Uiso 1 1 calc R U . . .
H01E H 0.700476 0.358783 0.483121 0.369 Uiso 1 1 calc R U . . .
H01F H 0.721797 0.429764 0.454960 0.369 Uiso 1 1 calc R U . . .
C212 C 0.0613(12) 0.5080(10) 0.3718(5) 0.129(6) Uani 1 1 d . . . . .
H05P H 0.064128 0.558266 0.359464 0.194 Uiso 1 1 calc R U . . .
H05Q H 0.070471 0.467176 0.351161 0.194 Uiso 1 1 calc R U . . .
H05R H 0.113148 0.515383 0.397332 0.194 Uiso 1 1 calc R U . . .
C213 C -0.0345(10) 0.4830(8) 0.3828(7) 0.117(7) Uani 1 1 d . . . . .
C214 C -0.0531(15) 0.4973(13) 0.4243(5) 0.190(12) Uani 1 1 d . . . . .
H05I H -0.064023 0.551237 0.428682 0.285 Uiso 1 1 calc R U . . .
H05J H 0.003285 0.491607 0.445550 0.285 Uiso 1 1 calc R U . . .
H05K H -0.111483 0.458720 0.427035 0.285 Uiso 1 1 calc R U . . .
C215 C 0.0640(19) 0.8502(16) 0.3167(7) 0.32(2) Uani 1 1 d . . . . .
H21A H 0.086260 0.804318 0.327791 0.478 Uiso 1 1 calc R U . . .
H21B H -0.000505 0.851365 0.322726 0.478 Uiso 1 1 calc R U . . .
H21C H 0.110814 0.899203 0.330134 0.478 Uiso 1 1 calc R U . . .
C216 C 0.058(3) 0.8446(11) 0.2768(10) 0.28(2) Uani 1 1 d . . . . .
C217 C 0.122(2) 0.832(2) 0.2525(9) 0.32(3) Uani 1 1 d . . . . .
H21D H 0.180840 0.821018 0.270379 0.483 Uiso 1 1 calc R U . . .
H21E H 0.141351 0.879689 0.238764 0.483 Uiso 1 1 calc R U . . .
H21F H 0.091863 0.786752 0.230869 0.483 Uiso 1 1 calc R U . . .
C218 C 0.3704(10) 0.4262(7) 0.9421(3) 0.087(4) Uani 1 1 d . . . . .
H04M H 0.372349 0.380834 0.922385 0.130 Uiso 1 1 calc R U . . .
H04N H 0.416577 0.473414 0.937656 0.130 Uiso 1 1 calc R U . . .
H04O H 0.304078 0.436114 0.936980 0.130 Uiso 1 1 calc R U . . .
C219 C 0.3974(6) 0.4087(4) 0.9852(3) 0.041(2) Uani 1 1 d . . . . .
C220 C 0.4757(6) 0.3632(5) 0.9936(3) 0.054(2) Uani 1 1 d . . . . .
H04A H 0.453201 0.310416 0.977202 0.081 Uiso 1 1 calc R U . . .
H04B H 0.491181 0.357531 1.023824 0.081 Uiso 1 1 calc R U . . .
H04C H 0.534470 0.391596 0.985179 0.081 Uiso 1 1 calc R U . . .
C409 C 1.1532(5) 0.6130(4) 0.1281(2) 0.0302(17) Uani 1 1 d . . . . .
H02E H 1.194267 0.607986 0.154087 0.036 Uiso 1 1 calc R U . . .
B1 B 0.3637(5) 0.8189(4) 0.0431(2) 0.0185(16) Uani 1 1 d . . . . .
H3U H 0.317637 0.826039 0.016935 0.022 Uiso 1 1 calc R U . . .
B2 B 0.7899(7) 0.7695(5) 0.5403(3) 0.033(2) Uani 1 1 d . . . . .
H04P H 0.771944 0.767290 0.568585 0.039 Uiso 1 1 calc R U . . .
B3 B 1.1721(5) 0.3256(4) 0.1813(2) 0.0194(16) Uani 1 1 d . . . . .
H3W H 1.197065 0.276781 0.175039 0.023 Uiso 1 1 calc R U . . .
N1 N 0.5422(4) 0.8319(3) 0.06972(17) 0.0180(12) Uani 1 1 d . . . . .
N2 N 0.3897(3) 0.7124(3) 0.08953(15) 0.0145(11) Uani 1 1 d . . . . .
N3 N 0.4125(4) 0.8751(3) 0.12026(16) 0.0184(12) Uani 1 1 d . . . . .
N4 N 0.4703(4) 0.8385(3) 0.03700(16) 0.0166(11) Uani 1 1 d . . . . .
N5 N 0.3386(3) 0.7317(3) 0.05332(16) 0.0144(11) Uani 1 1 d . . . . .
N6 N 0.3546(3) 0.8736(3) 0.08112(16) 0.0146(11) Uani 1 1 d . . . . .
N7 N 0.8162(7) 0.8685(4) 0.4885(2) 0.062(2) Uani 1 1 d . . . . .
N8 N 0.7260(5) 0.6994(4) 0.46753(18) 0.0348(16) Uani 1 1 d . . . . .
N9 N 0.9320(5) 0.7554(4) 0.50730(19) 0.0349(15) Uani 1 1 d . . . . .
N10 N 0.8006(5) 0.8550(4) 0.52834(19) 0.0406(17) Uani 1 1 d . . . . .
N11 N 0.7127(4) 0.7140(4) 0.50749(17) 0.0299(14) Uani 1 1 d . . . . .
N12 N 0.8879(4) 0.7449(3) 0.54172(17) 0.0284(14) Uani 1 1 d . . . . .
N13 N 1.1348(4) 0.4426(3) 0.14519(16) 0.0180(12) Uani 1 1 d . . . . .
N14 N 1.0200(4) 0.3610(3) 0.19997(16) 0.0177(11) Uani 1 1 d . . . . .
N15 N 1.2225(4) 0.4506(3) 0.23187(16) 0.0190(12) Uani 1 1 d . . . . .
N16 N 1.1628(4) 0.3705(3) 0.14258(16) 0.0156(11) Uani 1 1 d . . . . .
N17 N 1.0686(4) 0.3016(3) 0.19166(16) 0.0189(12) Uani 1 1 d . . . . .
N18 N 1.2420(4) 0.3785(3) 0.21885(16) 0.0184(12) Uani 1 1 d . . . . .
O1 O 0.5936(3) 0.7172(2) 0.12513(13) 0.0174(9) Uani 1 1 d . . . . .
O2 O 0.5514(3) 0.8094(3) 0.18378(15) 0.0296(12) Uani 1 1 d . . . . .
O3 O 0.7737(5) 0.7978(4) 0.39834(17) 0.0299(18) Uani 1 1 d . . . . .
O4 O 0.8928(4) 0.7013(3) 0.41527(15) 0.0448(15) Uani 1 1 d . . . . .
O5 O 1.0796(3) 0.5324(3) 0.25218(13) 0.0219(10) Uani 1 1 d . . . . .
O6 O 0.9860(3) 0.5238(3) 0.17356(13) 0.0236(11) Uani 1 1 d . . . . .
O100 O 0.7883(6) 0.0499(5) 0.2090(3) 0.086(2) Uani 1 1 d . . . . .
O101 O 0.7584(9) 0.1625(7) 0.3045(4) 0.171(5) Uani 1 1 d . . . . .
O102 O 0.5607(8) 0.1155(7) 0.5926(4) 0.148(4) Uani 1 1 d . . . . .
O103 O 0.6965(10) 0.4633(7) 0.5515(4) 0.148(5) Uani 1 1 d . . . . .
O104 O -0.1005(10) 0.4497(9) 0.3529(5) 0.181(6) Uani 1 1 d . . . . .
O105 O -0.0215(11) 0.8605(8) 0.2508(5) 0.176(5) Uani 1 1 d . . . . .
O106 O 0.3602(5) 0.4307(4) 1.01289(19) 0.065(2) Uani 1 1 d . . . . .
Ni1 Ni 0.50261(6) 0.79481(5) 0.12238(3) 0.0162(2) Uani 1 1 d . . . . .
Ni2 Ni 0.84220(8) 0.77359(6) 0.45354(3) 0.0364(3) Uani 1 1 d . . . . .
Ni3 Ni 1.09531(6) 0.47319(5) 0.20039(3) 0.0180(2) Uani 1 1 d . . . . .
C73B C 1.1012(18) 0.749(2) 0.4935(10) 0.095(3) Uani 0.343(9) 1 d G . P A 2
C74B C 1.104(2) 0.793(2) 0.4595(9) 0.095(3) Uani 0.343(9) 1 d G . P A 2
H74B H 1.050489 0.815870 0.448756 0.114 Uiso 0.343(9) 1 calc R U P A 2
C75B C 1.186(2) 0.8036(17) 0.4412(7) 0.095(3) Uani 0.343(9) 1 d G . P A 2
H75B H 1.187701 0.833715 0.417929 0.114 Uiso 0.343(9) 1 calc R U P A 2
C78B C 1.2642(17) 0.7700(15) 0.4569(8) 0.095(3) Uani 0.343(9) 1 d G . P A 2
H78B H 1.319877 0.777292 0.444347 0.114 Uiso 0.343(9) 1 calc R U P A 2
C77B C 1.2612(16) 0.7259(14) 0.4909(8) 0.095(3) Uani 0.343(9) 1 d G . P A 2
H77B H 1.314841 0.703023 0.501590 0.114 Uiso 0.343(9) 1 calc R U P A 2
C76B C 1.1797(19) 0.7153(16) 0.5092(8) 0.095(3) Uani 0.343(9) 1 d G . P A 2
H76B H 1.177629 0.685176 0.532418 0.114 Uiso 0.343(9) 1 calc R U P A 2

loop_
_atom_site_aniso_label
_atom_site_aniso_U_11
_atom_site_aniso_U_22
_atom_site_aniso_U_33
_atom_site_aniso_U_23
_atom_site_aniso_U_13
_atom_site_aniso_U_12
C1 0.019(3) 0.011(3) 0.024(4) 0.005(3) 0.014(3) 0.009(3)
C2 0.027(4) 0.019(3) 0.029(4) 0.008(3) 0.019(3) 0.014(3)
C3 0.011(3) 0.012(3) 0.021(4) 0.002(3) 0.007(3) 0.001(2)
C4 0.022(3) 0.018(3) 0.025(4) 0.000(3) 0.007(3) 0.011(3)
C5 0.024(4) 0.030(4) 0.021(4) -0.001(3) 0.009(3) 0.015(3)
C6 0.025(4) 0.021(3) 0.027(4) 0.007(3) 0.015(3) 0.011(3)
C7 0.047(5) 0.038(4) 0.022(4) 0.013(3) 0.021(3) 0.031(4)
C8 0.072(6) 0.075(6) 0.019(4) 0.018(4) 0.022(4) 0.062(5)
C9 0.075(6) 0.063(6) 0.040(5) 0.024(4) 0.032(5) 0.052(5)
C10 0.062(5) 0.048(5) 0.034(5) 0.025(4) 0.034(4) 0.041(4)
C11 0.042(4) 0.043(4) 0.022(4) 0.014(3) 0.021(3) 0.032(4)
C12 0.033(4) 0.030(4) 0.019(4) 0.010(3) 0.019(3) 0.022(3)
C13 0.030(4) 0.029(4) 0.016(3) 0.008(3) 0.011(3) 0.017(3)
C14 0.025(4) 0.033(4) 0.021(4) 0.008(3) 0.013(3) 0.019(3)
C15 0.029(4) 0.022(4) 0.027(4) 0.006(3) 0.014(3) 0.015(3)
C16 0.025(4) 0.021(3) 0.028(4) 0.013(3) 0.014(3) 0.014(3)
C17 0.028(4) 0.035(4) 0.017(4) 0.009(3) 0.009(3) 0.018(3)
C18 0.021(3) 0.024(4) 0.025(4) 0.011(3) 0.010(3) 0.014(3)
C19 0.010(4) 0.036(5) 0.071(6) 0.030(4) -0.007(4) -0.006(3)
C20 0.032(5) 0.069(7) 0.116(10) 0.067(7) -0.003(6) -0.010(5)
C21 0.022(5) 0.051(7) 0.198(16) 0.066(9) -0.009(8) -0.006(5)
C22 0.028(6) 0.065(8) 0.205(16) 0.044(10) 0.034(8) 0.031(6)
C23 0.031(5) 0.053(6) 0.124(9) 0.032(6) 0.043(6) 0.024(4)
C24 0.017(4) 0.027(4) 0.064(6) 0.023(4) 0.007(4) 0.006(3)
C25 0.020(4) 0.016(3) 0.044(5) 0.011(3) 0.019(3) 0.008(3)
C26 0.023(4) 0.017(3) 0.046(5) 0.007(3) 0.026(3) 0.005(3)
C27 0.027(4) 0.009(3) 0.025(4) -0.002(3) 0.016(3) 0.003(3)
C28 0.027(4) 0.012(3) 0.022(4) 0.002(3) 0.013(3) 0.002(3)
C29 0.026(4) 0.014(3) 0.030(4) -0.001(3) 0.016(3) 0.001(3)
C30 0.044(5) 0.015(3) 0.034(4) 0.008(3) 0.016(4) 0.003(3)
C31 0.038(4) 0.031(4) 0.023(4) 0.004(3) 0.005(3) -0.002(4)
C32 0.041(5) 0.038(5) 0.019(4) -0.001(3) 0.006(4) -0.009(4)
C33 0.040(4) 0.016(3) 0.033(4) 0.006(3) 0.023(4) -0.002(3)
C34 0.022(4) 0.029(4) 0.022(4) 0.002(3) 0.009(3) 0.002(3)
C35 0.028(4) 0.056(5) 0.019(4) 0.016(4) 0.012(3) 0.008(4)
C36 0.029(4) 0.044(5) 0.037(5) 0.029(4) 0.004(4) 0.003(4)
C37 0.033(4) 0.032(4) 0.043(5) 0.021(4) 0.007(4) 0.009(4)
C38 0.027(4) 0.017(4) 0.035(4) 0.005(3) 0.008(3) 0.004(3)
C39 0.015(3) 0.022(3) 0.026(4) 0.009(3) 0.008(3) 0.000(3)
C40 0.017(3) 0.019(3) 0.022(4) 0.007(3) 0.017(3) 0.003(3)
C41 0.021(3) 0.019(3) 0.020(4) 0.006(3) 0.011(3) 0.010(3)
C42 0.018(3) 0.021(3) 0.014(3) 0.000(3) 0.012(3) 0.005(3)
C43 0.019(3) 0.013(3) 0.015(3) 0.003(3) 0.005(3) -0.003(3)
C44 0.032(4) 0.025(4) 0.024(4) 0.001(3) 0.007(3) 0.001(3)
C45 0.039(5) 0.031(4) 0.026(4) -0.002(3) 0.013(4) -0.009(4)
C46 0.031(4) 0.046(5) 0.019(4) 0.003(4) 0.000(3) -0.005(4)
C47 0.016(3) 0.038(4) 0.035(5) 0.015(4) 0.006(3) 0.000(3)
C48 0.018(3) 0.022(4) 0.023(4) 0.003(3) 0.004(3) -0.001(3)
C49 0.036(4) 0.039(4) 0.027(4) -0.003(3) 0.003(3) 0.029(4)
C50 0.041(5) 0.043(5) 0.040(5) -0.007(4) -0.008(4) 0.026(4)
C51 0.078(7) 0.056(6) 0.021(5) 0.001(4) 0.004(5) 0.029(6)
C52 0.070(7) 0.053(6) 0.028(5) 0.005(4) 0.021(5) 0.022(5)
C53 0.051(5) 0.035(4) 0.024(4) 0.003(3) 0.019(4) 0.013(4)
C54 0.039(4) 0.017(3) 0.023(4) -0.001(3) 0.006(3) 0.016(3)
C55 0.027(4) 0.018(3) 0.024(4) 0.002(3) 0.015(3) 0.017(3)
C56 0.030(4) 0.022(4) 0.024(4) 0.004(3) 0.015(3) 0.014(3)
C57 0.013(3) 0.015(3) 0.025(4) 0.002(3) 0.012(3) 0.004(3)
C58 0.023(3) 0.005(3) 0.026(4) 0.000(3) 0.007(3) 0.005(3)
C59 0.018(3) 0.012(3) 0.031(4) 0.003(3) 0.005(3) -0.001(3)
C60 0.028(4) 0.023(4) 0.030(4) 0.005(3) 0.001(3) 0.008(3)
C61 0.040(5) 0.026(4) 0.034(5) 0.003(3) -0.008(4) 0.022(4)
C62 0.024(4) 0.016(4) 0.056(5) 0.001(3) 0.009(4) 0.007(3)
C63 0.021(4) 0.015(3) 0.042(4) 0.004(3) 0.015(3) 0.008(3)
C64 0.045(5) 0.044(5) 0.031(4) 0.012(4) 0.019(4) 0.020(4)
C65 0.085(7) 0.050(6) 0.044(6) 0.023(4) 0.034(5) 0.035(5)
C66 0.120(10) 0.086(8) 0.021(5) 0.021(5) 0.026(6) 0.068(8)
C67 0.084(8) 0.064(7) 0.036(6) 0.001(5) 0.004(5) 0.035(6)
C68 0.070(6) 0.057(6) 0.034(5) 0.007(4) 0.018(5) 0.035(5)
C69 0.045(5) 0.044(5) 0.020(4) 0.006(3) 0.013(4) 0.022(4)
C70 0.038(5) 0.040(5) 0.031(4) 0.003(4) 0.016(4) 0.007(4)
C71 0.040(5) 0.068(6) 0.034(5) -0.002(4) 0.010(4) 0.024(5)
C72 0.048(5) 0.046(5) 0.041(5) -0.002(4) 0.030(4) 0.003(4)
C73A 0.103(6) 0.105(6) 0.098(5) 0.001(4) 0.084(5) 0.017(4)
C74A 0.103(6) 0.105(6) 0.098(5) 0.001(4) 0.084(5) 0.017(4)
C75A 0.103(6) 0.105(6) 0.098(5) 0.001(4) 0.084(5) 0.017(4)
C77A 0.103(6) 0.105(6) 0.098(5) 0.001(4) 0.084(5) 0.017(4)
C76A 0.103(6) 0.105(6) 0.098(5) 0.001(4) 0.084(5) 0.017(4)
C78A 0.103(6) 0.105(6) 0.098(5) 0.001(4) 0.084(5) 0.017(4)
C79 0.054(6) 0.077(7) 0.039(5) -0.009(5) 0.021(5) 0.005(5)
C80 0.072(8) 0.113(10) 0.060(7) -0.010(7) 0.047(6) 0.011(7)
C81 0.078(8) 0.143(13) 0.049(7) -0.009(8) 0.045(6) -0.017(8)
C82 0.087(9) 0.146(13) 0.054(8) 0.026(8) 0.039(7) -0.027(9)
C83 0.063(7) 0.094(9) 0.054(7) 0.015(6) 0.025(6) 0.005(6)
C84 0.037(5) 0.072(7) 0.043(5) 0.002(5) 0.021(4) 0.008(5)
C85 0.042(5) 0.054(5) 0.031(5) 0.000(4) 0.022(4) 0.017(4)
C86 0.038(5) 0.080(7) 0.040(5) -0.011(5) 0.020(4) -0.007(5)
C87 0.039(5) 0.085(7) 0.028(5) -0.007(5) 0.016(4) 0.028(5)
C88 0.016(4) 0.116(9) 0.036(5) -0.021(5) 0.005(4) 0.007(5)
C89 0.053(7) 0.197(15) 0.039(6) -0.011(8) 0.005(5) 0.041(8)
C90 0.047(7) 0.33(2) 0.029(7) -0.006(10) 0.003(6) 0.047(11)
C91 0.066(9) 0.228(18) 0.050(8) -0.064(10) 0.015(7) -0.063(10)
C92 0.058(7) 0.144(12) 0.071(9) -0.056(8) 0.036(7) -0.016(8)
C93 0.063(7) 0.120(10) 0.044(6) -0.030(6) 0.022(5) 0.011(7)
C94 0.100(8) 0.048(5) 0.043(6) 0.003(4) 0.037(6) 0.031(6)
C95 0.113(9) 0.052(6) 0.045(6) 0.008(5) 0.042(6) 0.035(6)
C96 0.122(10) 0.053(6) 0.043(6) -0.006(5) 0.042(6) 0.022(7)
C97 0.089(8) 0.054(6) 0.027(5) -0.002(4) 0.002(5) 0.007(6)
C98 0.066(6) 0.040(5) 0.046(6) 0.002(4) 0.020(5) 0.008(5)
C99 0.081(7) 0.023(4) 0.035(5) 0.000(4) 0.027(5) 0.016(4)
C100 0.108(8) 0.048(5) 0.040(5) 0.016(4) 0.043(5) 0.045(6)
C101 0.139(10) 0.034(5) 0.062(7) 0.019(5) 0.064(7) 0.041(6)
C102 0.173(12) 0.051(6) 0.068(7) 0.027(5) 0.090(8) 0.061(7)
C10A 0.236(11) 0.074(4) 0.098(5) 0.047(4) 0.112(6) 0.071(6)
C11A 0.236(11) 0.074(4) 0.098(5) 0.047(4) 0.112(6) 0.071(6)
C12A 0.236(11) 0.074(4) 0.098(5) 0.047(4) 0.112(6) 0.071(6)
C13A 0.236(11) 0.074(4) 0.098(5) 0.047(4) 0.112(6) 0.071(6)
C14A 0.236(11) 0.074(4) 0.098(5) 0.047(4) 0.112(6) 0.071(6)
C15A 0.236(11) 0.074(4) 0.098(5) 0.047(4) 0.112(6) 0.071(6)
C10B 0.236(11) 0.074(4) 0.098(5) 0.047(4) 0.112(6) 0.071(6)
C11B 0.236(11) 0.074(4) 0.098(5) 0.047(4) 0.112(6) 0.071(6)
C12B 0.236(11) 0.074(4) 0.098(5) 0.047(4) 0.112(6) 0.071(6)
C13B 0.236(11) 0.074(4) 0.098(5) 0.047(4) 0.112(6) 0.071(6)
C14B 0.236(11) 0.074(4) 0.098(5) 0.047(4) 0.112(6) 0.071(6)
C15B 0.236(11) 0.074(4) 0.098(5) 0.047(4) 0.112(6) 0.071(6)
C110 0.049(5) 0.014(4) 0.064(6) 0.004(4) 0.037(5) 0.011(4)
C111 0.042(5) 0.025(4) 0.090(7) 0.028(5) 0.042(5) 0.021(4)
C112 0.035(4) 0.046(5) 0.059(6) 0.040(5) 0.032(4) 0.023(4)
C113 0.024(4) 0.029(4) 0.038(5) 0.017(3) 0.013(3) 0.008(3)
C114 0.026(4) 0.018(3) 0.029(4) 0.005(3) 0.019(3) 0.010(3)
C115 0.015(3) 0.019(3) 0.019(3) 0.002(3) 0.005(3) 0.008(3)
C116 0.020(3) 0.015(3) 0.018(3) 0.005(3) 0.011(3) 0.005(3)
C117 0.017(3) 0.014(3) 0.023(4) 0.000(3) 0.005(3) 0.004(3)
C118 0.031(4) 0.017(3) 0.013(3) 0.002(3) 0.010(3) 0.009(3)
C119 0.028(4) 0.020(4) 0.031(4) -0.004(3) 0.018(3) 0.003(3)
C120 0.036(4) 0.028(4) 0.055(5) -0.001(4) 0.034(4) 0.010(4)
C121 0.047(5) 0.021(4) 0.040(5) 0.000(3) 0.017(4) 0.019(4)
C122 0.035(4) 0.013(3) 0.028(4) 0.003(3) 0.011(3) 0.005(3)
C123 0.022(3) 0.013(3) 0.024(4) -0.001(3) 0.009(3) 0.002(3)
C124 0.033(4) 0.032(4) 0.033(4) 0.000(3) 0.019(3) 0.014(3)
C125 0.038(5) 0.039(5) 0.060(6) 0.000(4) 0.036(5) 0.009(4)
C126 0.036(5) 0.053(6) 0.082(7) 0.003(5) 0.030(5) 0.022(4)
C127 0.031(5) 0.061(6) 0.071(7) 0.005(5) 0.006(5) 0.023(4)
C128 0.037(5) 0.046(5) 0.044(5) -0.003(4) 0.007(4) 0.024(4)
C129 0.014(3) 0.027(4) 0.031(4) 0.002(3) 0.011(3) 0.005(3)
C130 0.026(4) 0.028(4) 0.016(4) 0.002(3) 0.008(3) 0.008(3)
C131 0.031(4) 0.022(4) 0.026(4) 0.001(3) 0.013(3) 0.009(3)
C132 0.030(4) 0.018(3) 0.020(4) 0.002(3) 0.013(3) 0.009(3)
C133 0.027(4) 0.020(4) 0.025(4) 0.010(3) 0.013(3) 0.010(3)
C134 0.031(4) 0.021(4) 0.037(4) 0.009(3) 0.019(4) 0.005(3)
C135 0.040(5) 0.022(4) 0.042(5) 0.007(3) 0.023(4) 0.005(3)
C136 0.046(5) 0.016(4) 0.050(5) 0.009(4) 0.032(4) 0.009(4)
C137 0.042(5) 0.027(4) 0.045(5) 0.013(4) 0.018(4) 0.020(4)
C138 0.045(5) 0.023(4) 0.030(4) 0.006(3) 0.017(4) 0.012(3)
C139 0.032(4) 0.030(4) 0.039(5) -0.008(4) 0.006(4) 0.013(3)
C140 0.057(6) 0.029(5) 0.061(6) -0.002(4) 0.008(5) 0.014(4)
C141 0.089(8) 0.049(6) 0.058(7) -0.021(5) 0.010(6) 0.027(6)
C142 0.068(6) 0.065(6) 0.035(5) -0.018(5) 0.013(5) 0.024(5)
C143 0.047(5) 0.054(5) 0.024(4) -0.005(4) 0.008(4) 0.024(4)
C144 0.020(4) 0.031(4) 0.027(4) -0.003(3) 0.004(3) 0.012(3)
C145 0.024(4) 0.020(3) 0.023(4) 0.002(3) 0.012(3) 0.010(3)
C146 0.031(4) 0.043(4) 0.013(3) 0.007(3) 0.009(3) 0.020(3)
C147 0.031(4) 0.028(4) 0.015(3) 0.009(3) 0.015(3) 0.017(3)
C148 0.020(3) 0.029(4) 0.021(4) 0.002(3) 0.007(3) 0.013(3)
C149 0.051(5) 0.045(5) 0.020(4) 0.005(3) 0.005(4) 0.029(4)
C150 0.064(6) 0.042(5) 0.052(6) 0.009(4) 0.006(5) 0.033(5)
C151 0.065(6) 0.040(5) 0.064(6) 0.001(5) 0.011(5) 0.041(5)
C152 0.046(5) 0.059(6) 0.040(5) -0.007(4) 0.011(4) 0.038(5)
C153 0.037(4) 0.038(4) 0.037(5) 0.002(4) 0.010(4) 0.026(4)
C200 0.076(8) 0.091(9) 0.068(8) 0.004(6) 0.033(6) -0.019(7)
C201 0.072(8) 0.072(7) 0.089(9) 0.045(7) 0.045(7) 0.037(6)
C202 0.100(10) 0.076(9) 0.187(16) 0.055(10) 0.064(10) 0.027(8)
C203 0.173(17) 0.140(15) 0.157(16) 0.018(12) 0.108(14) -0.009(13)
C204 0.059(7) 0.071(8) 0.128(13) 0.040(9) 0.002(8) 0.014(6)
C205 0.055(7) 0.081(9) 0.151(13) 0.044(9) 0.054(8) 0.018(6)
C206 0.24(3) 0.39(4) 0.36(3) 0.26(3) 0.25(3) 0.20(3)
C207 0.053(9) 0.151(15) 0.31(3) 0.127(17) 0.021(13) 0.041(10)
C208 0.128(15) 0.30(3) 0.22(2) 0.15(2) 0.068(15) 0.128(18)
C209 0.142(15) 0.085(10) 0.102(12) -0.006(9) -0.004(11) 0.048(10)
C210 0.108(13) 0.146(16) 0.116(14) -0.023(13) -0.011(12) 0.089(12)
C211 0.129(17) 0.37(4) 0.16(2) -0.13(2) 0.017(15) -0.05(2)
C212 0.153(16) 0.161(15) 0.103(11) 0.035(10) 0.016(11) 0.107(13)
C213 0.054(9) 0.076(9) 0.20(2) 0.021(11) -0.035(11) 0.016(7)
C214 0.26(2) 0.31(3) 0.094(12) 0.069(15) 0.096(15) 0.22(2)
C215 0.27(3) 0.34(4) 0.17(2) 0.15(2) -0.10(2) -0.24(3)
C216 0.35(4) 0.086(13) 0.23(3) 0.097(16) -0.22(3) -0.126(18)
C217 0.31(4) 0.53(6) 0.33(4) 0.19(4) 0.24(3) 0.34(4)
C218 0.146(11) 0.083(8) 0.050(7) -0.011(6) 0.024(7) 0.073(8)
C219 0.057(6) 0.026(4) 0.042(5) -0.003(4) 0.029(4) 0.001(4)
C220 0.055(6) 0.046(5) 0.067(7) 0.004(5) 0.029(5) 0.009(5)
C409 0.035(4) 0.030(4) 0.036(4) 0.005(3) 0.025(4) 0.015(3)
B1 0.019(4) 0.020(4) 0.020(4) 0.000(3) 0.007(3) 0.009(3)
B2 0.051(6) 0.034(5) 0.027(5) 0.012(4) 0.024(4) 0.021(4)
B3 0.027(4) 0.019(4) 0.020(4) 0.006(3) 0.013(3) 0.014(3)
N1 0.014(3) 0.012(3) 0.030(3) 0.006(2) 0.008(2) 0.006(2)
N2 0.013(3) 0.016(3) 0.016(3) 0.002(2) 0.007(2) 0.002(2)
N3 0.020(3) 0.017(3) 0.021(3) -0.001(2) 0.009(2) 0.008(2)
N4 0.020(3) 0.012(3) 0.023(3) 0.003(2) 0.012(2) 0.006(2)
N5 0.012(3) 0.015(3) 0.018(3) 0.000(2) 0.006(2) 0.003(2)
N6 0.012(3) 0.015(3) 0.019(3) 0.004(2) 0.005(2) 0.006(2)
N7 0.127(7) 0.040(4) 0.050(5) 0.020(4) 0.063(5) 0.043(5)
N8 0.042(4) 0.057(4) 0.013(3) 0.006(3) 0.012(3) 0.022(4)
N9 0.051(4) 0.032(4) 0.027(4) -0.003(3) 0.028(3) 0.004(3)
N10 0.075(5) 0.031(4) 0.033(4) 0.010(3) 0.039(4) 0.024(4)
N11 0.042(4) 0.041(4) 0.018(3) 0.003(3) 0.021(3) 0.022(3)
N12 0.041(4) 0.034(3) 0.017(3) 0.002(3) 0.019(3) 0.011(3)
N13 0.025(3) 0.013(3) 0.021(3) 0.003(2) 0.007(2) 0.013(2)
N14 0.024(3) 0.015(3) 0.017(3) -0.001(2) 0.007(2) 0.011(2)
N15 0.023(3) 0.023(3) 0.016(3) -0.001(2) 0.008(2) 0.012(2)
N16 0.019(3) 0.014(3) 0.019(3) 0.002(2) 0.015(2) 0.006(2)
N17 0.020(3) 0.022(3) 0.020(3) 0.003(2) 0.010(2) 0.011(2)
N18 0.026(3) 0.020(3) 0.017(3) 0.002(2) 0.011(2) 0.016(2)
O1 0.019(2) 0.013(2) 0.022(3) 0.0005(18) 0.008(2) 0.0061(18)
O2 0.032(3) 0.028(3) 0.031(3) -0.004(2) -0.002(2) 0.023(2)
O3 0.047(5) 0.038(4) 0.022(4) 0.013(3) 0.021(3) 0.031(4)
O4 0.072(4) 0.066(4) 0.022(3) 0.020(3) 0.026(3) 0.053(3)
O5 0.022(2) 0.032(3) 0.019(2) 0.003(2) 0.008(2) 0.017(2)
O6 0.030(3) 0.031(3) 0.020(3) 0.004(2) 0.014(2) 0.021(2)
O100 0.087(6) 0.079(6) 0.095(6) 0.018(5) 0.020(5) 0.023(5)
O101 0.154(11) 0.103(8) 0.214(13) 0.034(8) -0.052(9) 0.012(8)
O102 0.125(9) 0.178(11) 0.174(11) 0.024(8) 0.040(8) 0.101(9)
O103 0.199(13) 0.165(11) 0.102(8) 0.013(8) 0.028(9) 0.098(10)
O104 0.137(11) 0.184(13) 0.219(15) -0.026(11) 0.016(11) 0.068(10)
O105 0.194(13) 0.171(12) 0.176(13) 0.023(10) 0.077(11) 0.037(11)
O106 0.110(6) 0.053(4) 0.055(4) 0.004(3) 0.053(4) 0.038(4)
Ni1 0.0155(4) 0.0141(4) 0.0221(5) 0.0024(3) 0.0070(4) 0.0077(3)
Ni2 0.0625(7) 0.0370(6) 0.0265(5) 0.0124(4) 0.0302(5) 0.0271(5)
Ni3 0.0219(5) 0.0187(4) 0.0190(5) 0.0027(3) 0.0096(4) 0.0127(4)
C73B 0.103(6) 0.105(6) 0.098(5) 0.001(4) 0.084(5) 0.017(4)
C74B 0.103(6) 0.105(6) 0.098(5) 0.001(4) 0.084(5) 0.017(4)
C75B 0.103(6) 0.105(6) 0.098(5) 0.001(4) 0.084(5) 0.017(4)
C78B 0.103(6) 0.105(6) 0.098(5) 0.001(4) 0.084(5) 0.017(4)
C77B 0.103(6) 0.105(6) 0.098(5) 0.001(4) 0.084(5) 0.017(4)
C76B 0.103(6) 0.105(6) 0.098(5) 0.001(4) 0.084(5) 0.017(4)

loop_
_atom_type_symbol
_atom_type_description
_atom_type_scat_dispersion_real
_atom_type_scat_dispersion_imag
_atom_type_scat_source
C C 0.0031 0.0016 'International Tables Vol C Tables 4.2.6.8 and 6.1.1.4'
H H 0.0000 0.0000 'International Tables Vol C Tables 4.2.6.8 and 6.1.1.4'
B B 0.0016 0.0007 'International Tables Vol C Tables 4.2.6.8 and 6.1.1.4'
N N 0.0061 0.0033 'International Tables Vol C Tables 4.2.6.8 and 6.1.1.4'
O O 0.0109 0.0061 'International Tables Vol C Tables 4.2.6.8 and 6.1.1.4'
Ni Ni 0.3390 1.1124 'International Tables Vol C Tables 4.2.6.8 and 6.1.1.4'

loop_
_geom_angle_atom_site_label_1
_geom_angle_atom_site_label_2
_geom_angle_atom_site_label_3
_geom_angle
C2 C1 C6 119.3(5)
C2 C1 C18 120.8(5)
C6 C1 C18 119.9(6)
C1 C2 C3 122.4(6)
C1 C2 H0S 118.8
C3 C2 H0S 118.8
O1 C3 C2 124.4(5)
O1 C3 C4 117.9(5)
C2 C3 C4 117.6(6)
O2 C4 C5 125.2(6)
O2 C4 C3 115.8(6)
C5 C4 C3 119.0(5)
C4 C5 C6 122.3(6)
C4 C5 H01W 118.9
C6 C5 H01W 118.9
C5 C6 C7 121.3(6)
C5 C6 C1 119.2(6)
C7 C6 C1 119.5(5)
C8 C7 C6 121.1(6)
C8 C7 C12 118.8(6)
C6 C7 C12 120.1(5)
C7 C8 C9 121.9(6)
C7 C8 H8 119.1
C9 C8 H8 119.1
O3 C9 C8 124.5(7)
O3 C9 C10 116.6(7)
C8 C9 C10 118.7(7)
O4 C10 C11 124.8(6)
O4 C10 C9 117.4(6)
C11 C10 C9 117.7(7)
C12 C11 C10 122.9(6)
C12 C11 H02U 118.6
C10 C11 H02U 118.6
C11 C12 C13 121.2(5)
C11 C12 C7 119.0(5)
C13 C12 C7 119.7(6)
C14 C13 C18 118.9(5)
C14 C13 C12 120.5(6)
C18 C13 C12 120.6(5)
C15 C14 C13 121.4(6)
C15 C14 H02C 119.3
C13 C14 H02C 119.3
O5 C15 C14 124.3(6)
O5 C15 C16 116.1(5)
C14 C15 C16 119.5(6)
O6 C16 C17 123.5(6)
O6 C16 C15 118.1(5)
C17 C16 C15 118.4(6)
C18 C17 C16 121.6(6)
C18 C17 H029 119.2
C16 C17 H029 119.2
C17 C18 C13 119.9(5)
C17 C18 C1 120.7(6)
C13 C18 C1 119.4(5)
C24 C19 C20 121.1(9)
C24 C19 H03H 119.5
C20 C19 H03H 119.5
C21 C20 C19 118.7(12)
C21 C20 H04T 120.7
C19 C20 H04T 120.7
C22 C21 C20 121.7(11)
C22 C21 H04J 119.1
C20 C21 H04J 119.1
C21 C22 C23 120.7(11)
C21 C22 H04V 119.6
C23 C22 H04V 119.6
C24 C23 C22 119.1(11)
C24 C23 H044 120.5
C22 C23 H044 120.5
C19 C24 C23 118.6(8)
C19 C24 C25 122.8(7)
C23 C24 C25 118.5(8)
N1 C25 C26 109.4(6)
N1 C25 C24 121.2(6)
C26 C25 C24 129.0(6)
C25 C26 C27 107.8(6)
C25 C26 H020 126.1
C27 C26 H020 126.1
N4 C27 C26 105.9(6)
N4 C27 C28 123.9(6)
C26 C27 C28 130.1(6)
C29 C28 C33 117.0(6)
C29 C28 C27 119.4(6)
C33 C28 C27 123.6(6)
C30 C29 C28 121.4(7)
C30 C29 H02F 119.3
C28 C29 H02F 119.3
C31 C30 C29 120.6(6)
C31 C30 H01D 119.7
C29 C30 H01D 119.7
C30 C31 C32 119.2(7)
C30 C31 H02P 120.4
C32 C31 H02P 120.4
C33 C32 C31 120.2(7)
C33 C32 H02W 119.9
C31 C32 H02W 119.9
C32 C33 C28 121.7(6)
C32 C33 H02Q 119.2
C28 C33 H02Q 119.2
C39 C34 C35 120.0(7)
C39 C34 H14 120.0
C35 C34 H14 120.0
C36 C35 C34 119.4(7)
C36 C35 H027 120.3
C34 C35 H027 120.3
C37 C36 C35 120.7(7)
C37 C36 H02G 119.7
C35 C36 H02G 119.7
C36 C37 C38 120.3(7)
C36 C37 H032 119.9
C38 C37 H032 119.9
C39 C38 C37 120.2(7)
C39 C38 H01V 119.9
C37 C38 H01V 119.9
C38 C39 C34 119.4(6)
C38 C39 C40 119.9(6)
C34 C39 C40 120.6(6)
N2 C40 C41 109.7(5)
N2 C40 C39 122.1(6)
C41 C40 C39 128.1(6)
C42 C41 C40 106.4(6)
C42 C41 H01X 126.8
C40 C41 H01X 126.8
N5 C42 C41 107.4(6)
N5 C42 C43 124.0(5)
C41 C42 C43 128.6(6)
C44 C43 C48 118.1(6)
C44 C43 C42 118.8(6)
C48 C43 C42 123.0(6)
C45 C44 C43 120.9(7)
C45 C44 H01L 119.5
C43 C44 H01L 119.5
C44 C45 C46 120.2(7)
C44 C45 H02S 119.9
C46 C45 H02S 119.9
C47 C46 C45 119.8(7)
C47 C46 H02L 120.1
C45 C46 H02L 120.1
C46 C47 C48 121.1(7)
C46 C47 H01C 119.4
C48 C47 H01C 119.4
C47 C48 C43 119.8(6)
C47 C48 H01I 120.1
C43 C48 H01I 120.1
C54 C49 C50 121.0(7)
C54 C49 H02J 119.5
C50 C49 H02J 119.5
C51 C50 C49 119.0(8)
C51 C50 H040 120.5
C49 C50 H040 120.5
C52 C51 C50 120.8(8)
C52 C51 H03L 119.6
C50 C51 H03L 119.6
C51 C52 C53 121.0(8)
C51 C52 H03T 119.5
C53 C52 H03T 119.5
C54 C53 C52 119.6(8)
C54 C53 H033 120.2
C52 C53 H033 120.2
C53 C54 C49 118.6(7)
C53 C54 C55 119.5(7)
C49 C54 C55 121.7(6)
N3 C55 C56 109.5(6)
N3 C55 C54 123.3(5)
C56 C55 C54 127.2(5)
C57 C56 C55 106.6(5)
C57 C56 H01O 126.7
C55 C56 H01O 126.7
N6 C57 C56 107.7(5)
N6 C57 C58 122.3(5)
C56 C57 C58 130.0(5)
C59 C58 C63 118.8(6)
C59 C58 C57 123.0(6)
C63 C58 C57 118.1(6)
C60 C59 C58 120.4(6)
C60 C59 H01G 119.8
C58 C59 H01G 119.8
C59 C60 C61 121.2(7)
C59 C60 H02I 119.4
C61 C60 H02I 119.4
C60 C61 C62 119.3(7)
C60 C61 H039 120.4
C62 C61 H039 120.4
C61 C62 C63 120.3(7)
C61 C62 H01R 119.9
C63 C62 H01R 119.9
C62 C63 C58 120.0(6)
C62 C63 H01Q 120.0
C58 C63 H01Q 120.0
C69 C64 C65 119.9(8)
C69 C64 H02H 120.0
C65 C64 H02H 120.0
C64 C65 C66 120.0(9)
C64 C65 H03R 120.0
C66 C65 H03R 120.0
C67 C66 C65 119.9(8)
C67 C66 H04E 120.1
C65 C66 H04E 120.1
C68 C67 C66 119.3(10)
C68 C67 H047 120.3
C66 C67 H047 120.3
C67 C68 C69 120.9(9)
C67 C68 H03P 119.6
C69 C68 H03P 119.6
C64 C69 C68 119.9(7)
C64 C69 C70 121.2(7)
C68 C69 C70 118.9(8)
N12 C70 C71 107.5(7)
N12 C70 C69 124.1(6)
C71 C70 C69 128.3(7)
C70 C71 C72 106.7(7)
C70 C71 H03N 126.7
C72 C71 H03N 126.7
N9 C72 C71 109.4(6)
N9 C72 C73A 120.5(12)
C71 C72 C73A 130.1(13)
N9 C72 C73B 128.0(13)
C71 C72 C73B 122.6(14)
C78A C73A C74A 109.2(17)
C78A C73A C72 125(2)
C74A C73A C72 119.4(17)
C73A C74A C75A 122.9(18)
C73A C74A H74A 118.6
C75A C74A H74A 118.6
C76A C75A C74A 116.5(18)
C76A C75A H75A 121.7
C74A C75A H75A 121.7
C76A C77A C78A 118.6(19)
C76A C77A H77A 120.7
C78A C77A H77A 120.7
C77A C76A C75A 120.7(16)
C77A C76A H76A 119.6
C75A C76A H76A 119.7
C73A C78A C77A 127(2)
C73A C78A H78A 116.3
C77A C78A H78A 116.3
C80 C79 C84 121.3(10)
C80 C79 H042 119.3
C84 C79 H042 119.3
C79 C80 C81 120.3(11)
C79 C80 H04W 119.9
C81 C80 H04W 119.9
C80 C81 C82 120.8(10)
C80 C81 H054 119.6
C82 C81 H054 119.6
C81 C82 C83 118.3(12)
C81 C82 H051 120.9
C83 C82 H051 120.9
C82 C83 C84 121.3(11)
C82 C83 H04I 119.3
C84 C83 H04I 119.3
C79 C84 C83 117.9(8)
C79 C84 C85 122.0(8)
C83 C84 C85 120.1(8)
N11 C85 C86 107.6(6)
N11 C85 C84 124.6(7)
C86 C85 C84 127.8(8)
C87 C86 C85 105.9(8)
C87 C86 H04D 127.0
C85 C86 H04D 127.0
N8 C87 C86 108.8(7)
N8 C87 C88 123.9(7)
C86 C87 C88 127.3(9)
C89 C88 C93 119.1(9)
C89 C88 C87 121.1(9)
C93 C88 C87 119.7(8)
C88 C89 C90 122.8(12)
C88 C89 H056 118.6
C90 C89 H056 118.6
C91 C90 C89 119.4(12)
C91 C90 H05G 120.3
C89 C90 H05G 120.3
C90 C91 C92 120.4(11)
C90 C91 H050 119.8
C92 C91 H050 119.8
C93 C92 C91 120.2(12)
C93 C92 H04Z 119.9
C91 C92 H04Z 119.9
C92 C93 C88 117.9(11)
C92 C93 H04X 121.1
C88 C93 H04X 121.1
C95 C94 C99 121.7(9)
C95 C94 H049 119.2
C99 C94 H049 119.2
C96 C95 C94 119.6(9)
C96 C95 H04U 120.2
C94 C95 H04U 120.2
C95 C96 C97 119.8(9)
C95 C96 H04L 120.1
C97 C96 H04L 120.1
C96 C97 C98 121.2(9)
C96 C97 H04H 119.4
C98 C97 H04H 119.4
C99 C98 C97 120.3(8)
C99 C98 H045 119.9
C97 C98 H045 119.9
C98 C99 C94 117.3(8)
C98 C99 C100 124.9(8)
C94 C99 C100 117.8(8)
N10 C100 C101 107.9(7)
N10 C100 C99 123.3(7)
C101 C100 C99 128.8(7)
C100 C101 C102 107.0(7)
C100 C101 H04K 126.5
C102 C101 H04K 126.5
N7 C102 C101 109.1(8)
N7 C102 C10A 123.3(8)
C101 C102 C10A 126.5(9)
N7 C102 C10B 122.7(12)
C101 C102 C10B 127.0(12)
C11A C10A C15A 120.0
C11A C10A C102 117.9(8)
C15A C10A C102 122.1(8)
C10A C11A C12A 120.0
C10A C11A H11A 120.0
C12A C11A H11A 120.0
C13A C12A C11A 120.0
C13A C12A H12A 120.0
C11A C12A H12A 120.0
C14A C13A C12A 120.0
C14A C13A H13A 120.0
C12A C13A H13A 120.0
C15A C14A C13A 120.0
C15A C14A H14A 120.0
C13A C14A H14A 120.0
C14A C15A C10A 120.0
C14A C15A H15A 120.0
C10A C15A H15A 120.0
C11B C10B C15B 120.0
C11B C10B C102 124.1(18)
C15B C10B C102 115.9(18)
C10B C11B C12B 120.0
C10B C11B H11B 120.0
C12B C11B H11B 120.0
C13B C12B C11B 120.0
C13B C12B H12B 120.0
C11B C12B H12B 120.0
C12B C13B C14B 120.0
C12B C13B H13B 120.0
C14B C13B H13B 120.0
C13B C14B C15B 120.0
C13B C14B H14B 120.0
C15B C14B H14B 120.0
C14B C15B C10B 120.0
C14B C15B H15B 120.0
C10B C15B H15B 120.0
C409 C110 C111 118.8(8)
C409 C110 H02O 120.6
C111 C110 H02O 120.6
C112 C111 C110 121.2(7)
C112 C111 H02Y 119.4
C110 C111 H02Y 119.4
C111 C112 C113 119.5(8)
C111 C112 H034 120.2
C113 C112 H034 120.2
C114 C113 C112 120.4(8)
C114 C113 H02X 119.8
C112 C113 H02X 119.8
C113 C114 C409 119.7(6)
C113 C114 C115 120.3(6)
C409 C114 C115 119.8(6)
N13 C115 C116 110.2(5)
N13 C115 C114 121.8(5)
C116 C115 C114 127.9(6)
C117 C116 C115 105.4(5)
C117 C116 H023 127.3
C115 C116 H023 127.3
N16 C117 C116 108.0(5)
N16 C117 C118 121.3(5)
C116 C117 C118 130.5(6)
C123 C118 C119 119.7(5)
C123 C118 C117 121.1(5)
C119 C118 C117 119.2(6)
C120 C119 C118 118.7(6)
C120 C119 H02B 120.6
C118 C119 H02B 120.6
C121 C120 C119 121.3(6)
C121 C120 H02Z 119.3
C119 C120 H02Z 119.3
C120 C121 C122 119.6(6)
C120 C121 H03J 120.2
C122 C121 H03J 120.2
C121 C122 C123 120.3(6)
C121 C122 H02K 119.8
C123 C122 H02K 119.8
C122 C123 C118 120.1(6)
C122 C123 H01A 119.9
C118 C123 H01A 119.9
C129 C124 C125 120.0(7)
C129 C124 H037 120.0
C125 C124 H037 120.0
C126 C125 C124 119.8(8)
C126 C125 H03A 120.1
C124 C125 H03A 120.1
C127 C126 C125 120.4(7)
C127 C126 H03Y 119.8
C125 C126 H03Y 119.8
C126 C127 C128 119.8(8)
C126 C127 H046 120.1
C128 C127 H046 120.1
C129 C128 C127 120.2(8)
C129 C128 H031 119.9
C127 C128 H031 119.9
C128 C129 C124 119.8(6)
C128 C129 C130 119.5(6)
C124 C129 C130 120.7(6)
N14 C130 C131 109.8(6)
N14 C130 C129 123.1(6)
C131 C130 C129 127.1(6)
C132 C131 C130 106.3(6)
C132 C131 H028 126.9
C130 C131 H028 126.9
N17 C132 C131 108.0(5)
N17 C132 C133 124.7(6)
C131 C132 C133 127.3(6)
C138 C133 C134 119.6(6)
C138 C133 C132 121.3(6)
C134 C133 C132 119.0(6)
C133 C134 C135 120.7(7)
C133 C134 H024 119.7
C135 C134 H024 119.7
C136 C135 C134 119.9(7)
C136 C135 H035 120.0
C134 C135 H035 120.0
C135 C136 C137 119.9(7)
C135 C136 H02V 120.0
C137 C136 H02V 120.0
C136 C137 C138 120.4(7)
C136 C137 H02T 119.8
C138 C137 H02T 119.8
C133 C138 C137 119.4(7)
C133 C138 H026 120.3
C137 C138 H026 120.3
C144 C139 C140 119.7(8)
C144 C139 H02D 120.1
C140 C139 H02D 120.1
C141 C140 C139 120.9(8)
C141 C140 H03I 119.5
C139 C140 H03I 119.5
C140 C141 C142 119.4(8)
C140 C141 H04F 120.3
C142 C141 H04F 120.3
C143 C142 C141 120.3(8)
C143 C142 H04G 119.9
C141 C142 H04G 119.9
C142 C143 C144 119.7(8)
C142 C143 H03M 120.1
C144 C143 H03M 120.1
C139 C144 C143 120.0(7)
C139 C144 C145 119.6(6)
C143 C144 C145 120.3(6)
N15 C145 C146 109.8(6)
N15 C145 C144 122.4(5)
C146 C145 C144 127.7(6)
C147 C146 C145 105.5(6)
C147 C146 H01K 127.3
C145 C146 H01K 127.3
N18 C147 C146 108.9(5)
N18 C147 C148 121.8(6)
C146 C147 C148 129.2(6)
C149 C148 C153 119.2(6)
C149 C148 C147 119.5(6)
C153 C148 C147 121.3(6)
C148 C149 C150 120.6(7)
C148 C149 H038 119.7
C150 C149 H038 119.7
C151 C150 C149 119.4(8)
C151 C150 H03S 120.3
C149 C150 H03S 120.3
C152 C151 C150 120.6(7)
C152 C151 H03Q 119.7
C150 C151 H03Q 119.7
C151 C152 C153 119.9(7)
C151 C152 H03D 120.0
C153 C152 H03D 120.0
C148 C153 C152 120.2(7)
C148 C153 H030 119.9
C152 C153 H030 119.9
C201 C200 H04Q 109.5
C201 C200 H04R 109.5
H04Q C200 H04R 109.5
C201 C200 H04S 109.5
H04Q C200 H04S 109.5
H04R C200 H04S 109.5
O100 C201 C202 125.5(12)
O100 C201 C200 119.7(10)
C202 C201 C200 114.6(11)
C201 C202 H20A 109.5
C201 C202 H20B 109.5
H20A C202 H20B 109.5
C201 C202 H20C 109.5
H20A C202 H20C 109.5
H20B C202 H20C 109.5
C204 C203 H015 109.5
C204 C203 H016 109.5
H015 C203 H016 109.5
C204 C203 H017 109.5
H015 C203 H017 109.5
H016 C203 H017 109.5
O101 C204 C205 122.2(15)
O101 C204 C203 117.7(16)
C205 C204 C203 120.1(12)
C204 C205 H20D 109.5
C204 C205 H20E 109.5
H20D C205 H20E 109.5
C204 C205 H20F 109.5
H20D C205 H20F 109.5
H20E C205 H20F 109.5
C207 C206 H99A 109.5
C207 C206 H99B 109.5
H99A C206 H99B 109.5
C207 C206 H99C 109.5
H99A C206 H99C 109.5
H99B C206 H99C 109.5
O102 C207 C208 130(2)
O102 C207 C206 106.4(19)
C208 C207 C206 117.0(15)
C207 C208 H20G 109.5
C207 C208 H20H 109.5
H20G C208 H20H 109.5
C207 C208 H20I 109.5
H20G C208 H20I 109.5
H20H C208 H20I 109.5
C210 C209 H20J 109.5
C210 C209 H20K 109.5
H20J C209 H20K 109.5
C210 C209 H20L 109.5
H20J C209 H20L 109.5
H20K C209 H20L 109.5
O103 C210 C209 126.9(18)
O103 C210 C211 122(2)
C209 C210 C211 111.0(19)
C210 C211 H01B 109.5
C210 C211 H01E 109.5
H01B C211 H01E 109.5
C210 C211 H01F 109.5
H01B C211 H01F 109.5
H01E C211 H01F 109.5
C213 C212 H05P 109.5
C213 C212 H05Q 109.5
H05P C212 H05Q 109.5
C213 C212 H05R 109.5
H05P C212 H05R 109.5
H05Q C212 H05R 109.5
O104 C213 C214 121.1(18)
O104 C213 C212 114(2)
C214 C213 C212 124.5(16)
C213 C214 H05I 109.5
C213 C214 H05J 109.5
H05I C214 H05J 109.5
C213 C214 H05K 109.5
H05I C214 H05K 109.5
H05J C214 H05K 109.5
C216 C215 H21A 109.5
C216 C215 H21B 109.5
H21A C215 H21B 109.5
C216 C215 H21C 109.5
H21A C215 H21C 109.5
H21B C215 H21C 109.5
C215 C216 C217 132(3)
C215 C216 O105 120(4)
C217 C216 O105 107(3)
C216 C217 H21D 109.6
C216 C217 H21E 109.8
H21D C217 H21E 109.3
C216 C217 H21F 109.6
H21D C217 H21F 109.2
H21E C217 H21F 109.2
C219 C218 H04M 109.5
C219 C218 H04N 109.5
H04M C218 H04N 109.5
C219 C218 H04O 109.5
H04M C218 H04O 109.5
H04N C218 H04O 109.5
O106 C219 C218 122.3(8)
O106 C219 C220 121.6(8)
C218 C219 C220 116.1(7)
C219 C220 H04A 109.5
C219 C220 H04B 109.5
H04A C220 H04B 109.5
C219 C220 H04C 109.5
H04A C220 H04C 109.5
H04B C220 H04C 109.5
C110 C409 C114 120.3(7)
C110 C409 H02E 119.8
C114 C409 H02E 119.8
N6 B1 N4 109.1(5)
N6 B1 N5 107.9(5)
N4 B1 N5 109.0(5)
N6 B1 H3U 110.3
N4 B1 H3U 110.3
N5 B1 H3U 110.3
N11 B2 N12 108.9(6)
N11 B2 N10 109.8(6)
N12 B2 N10 108.4(6)
N11 B2 H04P 109.9
N12 B2 H04P 109.9
N10 B2 H04P 109.9
N18 B3 N16 110.0(5)
N18 B3 N17 109.6(5)
N16 B3 N17 108.0(5)
N18 B3 H3W 109.7
N16 B3 H3W 109.7
N17 B3 H3W 109.7
N4 N1 C25 106.0(5)
N4 N1 Ni1 117.8(4)
C25 N1 Ni1 136.1(5)
C40 N2 N5 106.6(5)
C40 N2 Ni1 134.0(4)
N5 N2 Ni1 117.3(4)
C55 N3 N6 106.7(5)
C55 N3 Ni1 137.8(4)
N6 N3 Ni1 113.8(3)
N1 N4 C27 110.8(5)
N1 N4 B1 117.8(5)
C27 N4 B1 131.4(6)
N2 N5 C42 109.9(5)
N2 N5 B1 118.3(5)
C42 N5 B1 131.2(5)
C57 N6 N3 109.5(5)
C57 N6 B1 129.2(5)
N3 N6 B1 120.5(5)
C102 N7 N10 107.4(6)
C102 N7 Ni2 137.2(6)
N10 N7 Ni2 115.4(5)
C87 N8 N11 108.6(6)
C87 N8 Ni2 135.5(5)
N11 N8 Ni2 114.8(5)
C72 N9 N12 106.8(6)
C72 N9 Ni2 137.8(5)
N12 N9 Ni2 114.9(5)
C100 N10 N7 108.6(6)
C100 N10 B2 132.3(6)
N7 N10 B2 118.4(6)
C85 N11 N8 109.1(6)
C85 N11 B2 129.9(6)
N8 N11 B2 120.9(6)
C70 N12 N9 109.5(6)
C70 N12 B2 131.4(6)
N9 N12 B2 118.2(6)
C115 N13 N16 106.8(5)
C115 N13 Ni3 137.9(4)
N16 N13 Ni3 114.9(4)
C130 N14 N17 106.3(5)
C130 N14 Ni3 137.2(4)
N17 N14 Ni3 115.5(4)
C145 N15 N18 106.9(5)
C145 N15 Ni3 136.4(4)
N18 N15 Ni3 115.5(4)
C117 N16 N13 109.6(5)
C117 N16 B3 131.1(5)
N13 N16 B3 119.3(5)
C132 N17 N14 109.7(5)
C132 N17 B3 130.3(5)
N14 N17 B3 118.6(5)
C147 N18 N15 108.9(5)
C147 N18 B3 131.6(5)
N15 N18 B3 119.0(5)
C3 O1 Ni1 111.1(4)
C4 O2 Ni1 113.1(4)
C9 O3 Ni2 112.4(5)
C10 O4 Ni2 111.6(4)
C15 O5 Ni3 113.0(4)
C16 O6 Ni3 110.7(4)
O2 Ni1 N2 126.7(2)
O2 Ni1 N1 140.0(2)
N2 Ni1 N1 92.7(2)
O2 Ni1 O1 81.94(17)
N2 Ni1 O1 92.00(18)
N1 Ni1 O1 90.87(18)
O2 Ni1 N3 97.39(19)
N2 Ni1 N3 89.1(2)
N1 Ni1 N3 89.10(19)
O1 Ni1 N3 178.9(2)
O3 Ni2 O4 81.8(2)
O3 Ni2 N8 97.4(3)
O4 Ni2 N8 102.9(2)
O3 Ni2 N9 171.2(3)
O4 Ni2 N9 93.9(2)
N8 Ni2 N9 91.1(2)
O3 Ni2 N7 95.0(3)
O4 Ni2 N7 165.9(3)
N8 Ni2 N7 91.1(3)
N9 Ni2 N7 87.3(3)
O5 Ni3 N14 105.13(19)
O5 Ni3 O6 81.92(17)
N14 Ni3 O6 100.4(2)
O5 Ni3 N15 90.70(18)
N14 Ni3 N15 93.1(2)
O6 Ni3 N15 165.9(2)
O5 Ni3 N13 163.7(2)
N14 Ni3 N13 91.2(2)
O6 Ni3 N13 95.60(18)
N15 Ni3 N13 88.1(2)
C74B C73B C76B 120.0
C74B C73B C72 124.1(17)
C76B C73B C72 115.5(17)
C75B C74B C73B 120.0
C75B C74B H74B 120.0
C73B C74B H74B 120.0
C78B C75B C74B 120.0
C78B C75B H75B 120.0
C74B C75B H75B 120.0
C77B C78B C75B 120.0
C77B C78B H78B 120.0
C75B C78B H78B 120.0
C78B C77B C76B 120.0
C78B C77B H77B 120.0
C76B C77B H77B 120.0
C77B C76B C73B 120.0
C77B C76B H76B 120.0
C73B C76B H76B 120.0

loop_
_geom_bond_atom_site_label_1
_geom_bond_atom_site_label_2
_geom_bond_distance
C1 C2 1.361(9)
C1 C6 1.453(8)
C1 C18 1.466(8)
C2 C3 1.425(8)
C2 H0S 0.9500
C3 O1 1.247(7)
C3 C4 1.469(8)
C4 O2 1.300(7)
C4 C5 1.376(9)
C5 C6 1.394(8)
C5 H01W 0.9500
C6 C7 1.440(9)
C7 C8 1.381(9)
C7 C12 1.455(8)
C8 C9 1.405(10)
C8 H8 0.9500
C9 O3 1.293(9)
C9 C10 1.459(10)
C10 O4 1.270(8)
C10 C11 1.396(9)
C11 C12 1.372(9)
C11 H02U 0.9500
C12 C13 1.442(8)
C13 C14 1.406(8)
C13 C18 1.432(9)
C14 C15 1.391(8)
C14 H02C 0.9500
C15 O5 1.291(7)
C15 C16 1.448(9)
C16 O6 1.278(7)
C16 C17 1.409(8)
C17 C18 1.385(9)
C17 H029 0.9500
C19 C24 1.386(11)
C19 C20 1.397(11)
C19 H03H 0.9500
C20 C21 1.375(17)
C20 H04T 0.9500
C21 C22 1.329(18)
C21 H04J 0.9500
C22 C23 1.415(15)
C22 H04V 0.9500
C23 C24 1.394(11)
C23 H044 0.9500
C24 C25 1.461(10)
C25 N1 1.363(8)
C25 C26 1.370(9)
C26 C27 1.375(9)
C26 H020 0.9500
C27 N4 1.371(7)
C27 C28 1.461(9)
C28 C29 1.387(8)
C28 C33 1.395(9)
C29 C30 1.378(10)
C29 H02F 0.9500
C30 C31 1.363(10)
C30 H01D 0.9500
C31 C32 1.389(10)
C31 H02P 0.9500
C32 C33 1.363(10)
C32 H02W 0.9500
C33 H02Q 0.9500
C34 C39 1.385(9)
C34 C35 1.396(9)
C34 H14 0.9500
C35 C36 1.371(11)
C35 H027 0.9500
C36 C37 1.361(11)
C36 H02G 0.9500
C37 C38 1.386(9)
C37 H032 0.9500
C38 C39 1.375(9)
C38 H01V 0.9500
C39 C40 1.494(8)
C40 N2 1.346(7)
C40 C41 1.390(9)
C41 C42 1.368(8)
C41 H01X 0.9500
C42 N5 1.367(8)
C42 C43 1.459(8)
C43 C44 1.404(9)
C43 C48 1.408(8)
C44 C45 1.365(10)
C44 H01L 0.9500
C45 C46 1.391(10)
C45 H02S 0.9500
C46 C47 1.367(10)
C46 H02L 0.9500
C47 C48 1.378(9)
C47 H01C 0.9500
C48 H01I 0.9500
C49 C54 1.386(10)
C49 C50 1.396(10)
C49 H02J 0.9500
C50 C51 1.376(12)
C50 H040 0.9500
C51 C52 1.338(12)
C51 H03L 0.9500
C52 C53 1.404(11)
C52 H03T 0.9500
C53 C54 1.380(9)
C53 H033 0.9500
C54 C55 1.465(9)
C55 N3 1.350(7)
C55 C56 1.390(9)
C56 C57 1.371(9)
C56 H01O 0.9500
C57 N6 1.364(7)
C57 C58 1.475(9)
C58 C59 1.395(9)
C58 C63 1.396(8)
C59 C60 1.361(9)
C59 H01G 0.9500
C60 C61 1.381(10)
C60 H02I 0.9500
C61 C62 1.382(10)
C61 H039 0.9500
C62 C63 1.389(10)
C62 H01R 0.9500
C63 H01Q 0.9500
C64 C69 1.370(11)
C64 C65 1.382(10)
C64 H02H 0.9500
C65 C66 1.387(14)
C65 H03R 0.9500
C66 C67 1.382(14)
C66 H04E 0.9500
C67 C68 1.375(12)
C67 H047 0.9500
C68 C69 1.379(11)
C68 H03P 0.9500
C69 C70 1.495(10)
C70 N12 1.350(9)
C70 C71 1.377(10)
C71 C72 1.397(11)
C71 H03N 0.9500
C72 N9 1.334(10)
C72 C73A 1.430(17)
C72 C73B 1.511(16)
C73A C78A 1.33(3)
C73A C74A 1.36(3)
C74A C75A 1.42(2)
C74A H74A 0.9500
C75A C76A 1.37(2)
C75A H75A 0.9500
C77A C76A 1.24(2)
C77A C78A 1.364(19)
C77A H77A 0.9500
C76A H76A 0.9500
C78A H78A 0.9500
C79 C80 1.375(12)
C79 C84 1.385(12)
C79 H042 0.9500
C80 C81 1.378(16)
C80 H04W 0.9500
C81 C82 1.390(18)
C81 H054 0.9500
C82 C83 1.400(13)
C82 H051 0.9500
C83 C84 1.408(13)
C83 H04I 0.9500
C84 C85 1.482(10)
C85 N11 1.345(10)
C85 C86 1.390(11)
C86 C87 1.390(11)
C86 H04D 0.9500
C87 N8 1.326(11)
C87 C88 1.476(11)
C88 C89 1.352(13)
C88 C93 1.412(13)
C89 C90 1.360(14)
C89 H056 0.9500
C90 C91 1.34(2)
C90 H05G 0.9500
C91 C92 1.400(19)
C91 H050 0.9500
C92 C93 1.388(13)
C92 H04Z 0.9500
C93 H04X 0.9500
C94 C95 1.381(11)
C94 C99 1.398(11)
C94 H049 0.9500
C95 C96 1.357(13)
C95 H04U 0.9500
C96 C97 1.363(13)
C96 H04L 0.9500
C97 C98 1.383(11)
C97 H04H 0.9500
C98 C99 1.378(11)
C98 H045 0.9500
C99 C100 1.473(10)
C100 N10 1.359(9)
C100 C101 1.360(11)
C101 C102 1.390(11)
C101 H04K 0.9500
C102 N7 1.331(10)
C102 C10A 1.478(11)
C102 C10B 1.590(19)
C10A C11A 1.3900
C10A C15A 1.3900
C11A C12A 1.3900
C11A H11A 0.9500
C12A C13A 1.3900
C12A H12A 0.9500
C13A C14A 1.3900
C13A H13A 0.9500
C14A C15A 1.3900
C14A H14A 0.9500
C15A H15A 0.9500
C10B C11B 1.3900
C10B C15B 1.3900
C11B C12B 1.3900
C11B H11B 0.9500
C12B C13B 1.3900
C12B H12B 0.9500
C13B C14B 1.3900
C13B H13B 0.9500
C14B C15B 1.3900
C14B H14B 0.9500
C15B H15B 0.9500
C110 C409 1.374(9)
C110 C111 1.385(12)
C110 H02O 0.9500
C111 C112 1.370(12)
C111 H02Y 0.9500
C112 C113 1.374(10)
C112 H034 0.9500
C113 C114 1.373(9)
C113 H02X 0.9500
C114 C409 1.391(10)
C114 C115 1.478(8)
C115 N13 1.326(8)
C115 C116 1.405(8)
C116 C117 1.382(8)
C116 H023 0.9500
C117 N16 1.349(7)
C117 C118 1.482(8)
C118 C123 1.394(8)
C118 C119 1.402(8)
C119 C120 1.394(9)
C119 H02B 0.9500
C120 C121 1.379(10)
C120 H02Z 0.9500
C121 C122 1.382(9)
C121 H03J 0.9500
C122 C123 1.388(8)
C122 H02K 0.9500
C123 H01A 0.9500
C124 C129 1.383(9)
C124 C125 1.391(9)
C124 H037 0.9500
C125 C126 1.378(12)
C125 H03A 0.9500
C126 C127 1.366(12)
C126 H03Y 0.9500
C127 C128 1.400(10)
C127 H046 0.9500
C128 C129 1.369(10)
C128 H031 0.9500
C129 C130 1.485(8)
C130 N14 1.335(8)
C130 C131 1.395(9)
C131 C132 1.371(9)
C131 H028 0.9500
C132 N17 1.343(8)
C132 C133 1.489(8)
C133 C138 1.372(9)
C133 C134 1.376(10)
C134 C135 1.383(9)
C134 H024 0.9500
C135 C136 1.367(10)
C135 H035 0.9500
C136 C137 1.371(11)
C136 H02V 0.9500
C137 C138 1.398(9)
C137 H02T 0.9500
C138 H026 0.9500
C139 C144 1.382(10)
C139 C140 1.383(10)
C139 H02D 0.9500
C140 C141 1.367(12)
C140 H03I 0.9500
C141 C142 1.391(13)
C141 H04F 0.9500
C142 C143 1.384(11)
C142 H04G 0.9500
C143 C144 1.384(10)
C143 H03M 0.9500
C144 C145 1.483(9)
C145 N15 1.330(8)
C145 C146 1.402(8)
C146 C147 1.367(9)
C146 H01K 0.9500
C147 N18 1.344(8)
C147 C148 1.493(8)
C148 C149 1.386(9)
C148 C153 1.387(9)
C149 C150 1.394(10)
C149 H038 0.9500
C150 C151 1.380(12)
C150 H03S 0.9500
C151 C152 1.376(11)
C151 H03Q 0.9500
C152 C153 1.392(10)
C152 H03D 0.9500
C153 H030 0.9500
C200 C201 1.537(15)
C200 H04Q 0.9800
C200 H04R 0.9800
C200 H04S 0.9800
C201 O100 1.213(11)
C201 C202 1.409(14)
C202 H20A 0.9800
C202 H20B 0.9800
C202 H20C 0.9800
C203 C204 1.510(19)
C203 H015 0.9800
C203 H016 0.9800
C203 H017 0.9800
C204 O101 1.220(13)
C204 C205 1.406(17)
C205 H20D 0.9800
C205 H20E 0.9800
C205 H20F 0.9800
C206 C207 1.69(3)
C206 H99A 0.9800
C206 H99B 0.9800
C206 H99C 0.9800
C207 O102 1.085(14)
C207 C208 1.43(2)
C208 H20G 0.9800
C208 H20H 0.9800
C208 H20I 0.9800
C209 C210 1.38(2)
C209 H20J 0.9800
C209 H20K 0.9800
C209 H20L 0.9800
C210 O103 1.28(2)
C210 C211 1.54(2)
C211 H01B 0.9800
C211 H01E 0.9800
C211 H01F 0.9800
C212 C213 1.47(2)
C212 H05P 0.9800
C212 H05Q 0.9800
C212 H05R 0.9800
C213 O104 1.227(17)
C213 C214 1.43(2)
C214 H05I 0.9800
C214 H05J 0.9800
C214 H05K 0.9800
C215 C216 1.27(4)
C215 H21A 0.9801
C215 H21B 0.9801
C215 H21C 0.9801
C216 C217 1.36(5)
C216 O105 1.37(2)
C217 H21D 0.9819
C217 H21E 0.9820
C217 H21F 0.9819
C218 C219 1.449(12)
C218 H04M 0.9800
C218 H04N 0.9800
C218 H04O 0.9800
C219 O106 1.201(8)
C219 C220 1.484(11)
C220 H04A 0.9800
C220 H04B 0.9800
C220 H04C 0.9800
C409 H02E 0.9500
B1 N6 1.537(8)
B1 N4 1.545(8)
B1 N5 1.555(9)
B1 H3U 1.0000
B2 N11 1.494(11)
B2 N12 1.534(10)
B2 N10 1.542(10)
B2 H04P 1.0000
B3 N18 1.520(9)
B3 N16 1.524(8)
B3 N17 1.559(9)
B3 H3W 1.0000
N1 N4 1.354(7)
N1 Ni1 2.009(5)
N2 N5 1.360(7)
N2 Ni1 1.987(5)
N3 N6 1.370(7)
N3 Ni1 2.067(5)
N7 N10 1.379(8)
N7 Ni2 2.057(6)
N8 N11 1.356(7)
N8 Ni2 2.031(7)
N9 N12 1.388(7)
N9 Ni2 2.040(7)
N13 N16 1.382(6)
N13 Ni3 2.038(5)
N14 N17 1.386(6)
N14 Ni3 2.018(5)
N15 N18 1.383(6)
N15 Ni3 2.028(5)
O1 Ni1 2.039(4)
O2 Ni1 1.957(5)
O3 Ni2 1.984(6)
O4 Ni2 2.020(5)
O5 Ni3 1.971(4)
O6 Ni3 2.022(4)
C73B C74B 1.3900
C73B C76B 1.3900
C74B C75B 1.3900
C74B H74B 0.9500
C75B C78B 1.3900
C75B H75B 0.9500
C78B C77B 1.3900
C78B H78B 0.9500
C77B C76B 1.3900
C77B H77B 0.9500
C76B H76B 0.9500
